data_7021984
loop_
_publ_author_name
'Zangana, Karzan H.'
'Pineda, Eufemio Moreno'
'Schnack, J\"urgen'
'Winpenny, Richard E. P.'

_publ_section_title
;
 Octametallic 4f-phosphonate horseshoes.
;
_journal_issue 39
_journal_name_full 'Dalton transactions (Cambridge, England : 2003)'
_journal_page_first 14045
_journal_page_last 14048
_journal_paper_doi 10.1039/c3dt52086b
_journal_volume 42
_journal_year 2013
_chemical_formula_moiety 'C88 H175 Gd8 O47 P6, 2(C3 H10 N)'
_chemical_formula_sum 'C94 H195 Gd8 N2 O47 P6'
_chemical_formula_weight 3549.33
_space_group_crystal_system triclinic
_space_group_IT_number 2
_space_group_name_Hall '-P 1'
_space_group_name_H-M_alt 'P -1'
_symmetry_space_group_name_Hall '-P 1'
_symmetry_space_group_name_H-M 'P -1'
_atom_sites_solution_hydrogens mixed
_atom_sites_solution_primary iterative
_audit_creation_date 2013-08-14
_audit_creation_method
;
  Olex2 1.2
  (compiled 2013.04.25 svn.r2679, GUI svn.r4466)
;
_audit_update_record
;
2013-08-14 # Formatted by publCIF
;
_cell_angle_alpha 76.758(2)
_cell_angle_beta 74.883(2)
_cell_angle_gamma 82.741(2)
_cell_formula_units_Z 2
_cell_length_a 14.0956(4)
_cell_length_b 24.0968(7)
_cell_length_c 26.5567(8)
_cell_measurement_reflns_used 14237
_cell_measurement_temperature 150.01(16)
_cell_measurement_theta_max 28.3840
_cell_measurement_theta_min 3.4170
_cell_volume 8455.2(4)
_computing_cell_refinement
;
CrysAlisPro, Agilent Technologies,
Version 1.171.36.28 (release 01-02-2013 CrysAlis171 .NET)
(compiled Feb  1 2013,16:14:44)
;
_computing_data_collection
;
CrysAlisPro, Agilent Technologies,
Version 1.171.36.28 (release 01-02-2013 CrysAlis171 .NET)
(compiled Feb  1 2013,16:14:44)
;
_computing_data_reduction
;
CrysAlisPro, Agilent Technologies,
Version 1.171.36.28 (release 01-02-2013 CrysAlis171 .NET)
(compiled Feb  1 2013,16:14:44)
;
_computing_molecular_graphics
;
O. V. Dolomanov, L. J. Bourhis, R. J. Gildea, J. A. K. Howard and H. Puschmann,
OLEX2: a complete structure solution, refinement and analysis program.
J. Appl. Cryst. (2009). 42, 339-341.
;
_computing_publication_material
;
O. V. Dolomanov, L. J. Bourhis, R. J. Gildea, J. A. K. Howard and H. Puschmann,
OLEX2: a complete structure solution, refinement and analysis program.
J. Appl. Cryst. (2009). 42, 339-341.
;
_computing_structure_refinement
;
SHELXL, G.M. Sheldrick, Acta Cryst.
(2008). A64, 112-122
;
_computing_structure_solution 'SUPERFLIP, J. Appl. Cryst. (2007) 40, 786-790'
_diffrn_ambient_temperature 150.01(16)
_diffrn_detector_area_resol_mean 8.0714
_diffrn_measured_fraction_theta_full 0.9849
_diffrn_measured_fraction_theta_max 0.8207
_diffrn_measurement_details
;
  1 omega  -94.00   12.00   1.0000    6.1700
omega____ theta____ kappa____ phi______ frames
    -      -21.1798  -77.0000   30.0000 106

  2 omega  -94.00   12.00   1.0000    6.1700
omega____ theta____ kappa____ phi______ frames
    -      -21.1798  -77.0000  150.0000 106

  3 omega  -94.00   12.00   1.0000    6.1700
omega____ theta____ kappa____ phi______ frames
    -      -21.1798  -77.0000  -90.0000 106
;
_diffrn_measurement_device_type 'SuperNova, Single source at offset, Eos'
_diffrn_measurement_method '\w scans'
_diffrn_orient_matrix_UB_11 0.0067127000
_diffrn_orient_matrix_UB_12 0.0105063000
_diffrn_orient_matrix_UB_13 0.0216034000
_diffrn_orient_matrix_UB_21 0.0339319000
_diffrn_orient_matrix_UB_22 -0.0236374000
_diffrn_orient_matrix_UB_23 0.0053781000
_diffrn_orient_matrix_UB_31 0.0391695000
_diffrn_orient_matrix_UB_32 0.0158092000
_diffrn_orient_matrix_UB_33 -0.0174154000
_diffrn_radiation_monochromator mirror
_diffrn_radiation_type 'Mo K\a'
_diffrn_radiation_wavelength 0.7107
_diffrn_reflns_av_R_equivalents 0.0380
_diffrn_reflns_av_unetI/netI 0.1002
_diffrn_reflns_Laue_measured_fraction_full 0.992
_diffrn_reflns_Laue_measured_fraction_max 0.984
_diffrn_reflns_limit_h_max 14
_diffrn_reflns_limit_h_min -17
_diffrn_reflns_limit_k_max 28
_diffrn_reflns_limit_k_min -30
_diffrn_reflns_limit_l_max 33
_diffrn_reflns_limit_l_min -32
_diffrn_reflns_number 47337
_diffrn_reflns_point_group_measured_fraction_full 0.992
_diffrn_reflns_point_group_measured_fraction_max 0.984
_diffrn_reflns_theta_full 25.242
_diffrn_reflns_theta_max 26.372
_diffrn_reflns_theta_min 3.065
_diffrn_source 'SuperNova (Mo) X-ray Source'
_exptl_absorpt_coefficient_mu 3.208
_exptl_absorpt_correction_T_max 1.00000
_exptl_absorpt_correction_T_min 0.56983
_exptl_absorpt_correction_type multi-scan
_exptl_absorpt_process_details
;
CrysAlisPro, Agilent Technologies,
Version 1.171.36.28 (release 01-02-2013 CrysAlis171 .NET)
(compiled Feb  1 2013,16:14:44)
Empirical absorption correction using spherical harmonics,
 implemented in SCALE3 ABSPACK scaling algorithm.
;
_exptl_crystal_colour colourless
_exptl_crystal_colour_primary colourless
_exptl_crystal_density_diffrn 1.394
_exptl_crystal_description plate
_exptl_crystal_F_000 3502
_exptl_crystal_size_max 0.1
_exptl_crystal_size_mid 0.06
_exptl_crystal_size_min 0.01
_refine_diff_density_max 2.990
_refine_diff_density_min -2.928
_refine_diff_density_rms 0.172
_refine_ls_extinction_method none
_refine_ls_goodness_of_fit_ref 1.033
_refine_ls_hydrogen_treatment constr
_refine_ls_matrix_type full
_refine_ls_number_parameters 1284
_refine_ls_number_reflns 34034
_refine_ls_number_restraints 109
_refine_ls_restrained_S_all 1.036
_refine_ls_R_factor_all 0.0998
_refine_ls_R_factor_gt 0.0640
_refine_ls_shift/su_max 0.018
_refine_ls_shift/su_mean 0.000
_refine_ls_structure_factor_coef Fsqd
_refine_ls_weighting_details 'w=1/[\s^2^(Fo^2^)+(0.0704P)^2^+4.3989P] where P=(Fo^2^+2Fc^2^)/3'
_refine_ls_weighting_scheme calc
_refine_ls_wR_factor_gt 0.1503
_refine_ls_wR_factor_ref 0.1717
_reflns_Friedel_coverage 0.000
_reflns_number_gt 22698
_reflns_number_total 34034
_reflns_threshold_expression 'I > 2\s(I)'
_cod_data_source_file c3dt52086b.txt
_cod_data_source_block Gd8P6
_cod_database_code 7021984

loop_
_space_group_symop_operation_xyz
'x, y, z'
'-x, -y, -z'

loop_
_atom_site_label
_atom_site_type_symbol
_atom_site_fract_x
_atom_site_fract_y
_atom_site_fract_z
_atom_site_U_iso_or_equiv
_atom_site_adp_type
_atom_site_occupancy
_atom_site_symmetry_multiplicity
_atom_site_calc_flag
_atom_site_refinement_flags_posn
_atom_site_refinement_flags_adp
Gd1 Gd 0.17430(4) 0.47291(2) 0.18318(2) 0.03963(14) Uani 1 1 d . .
Gd2 Gd 0.14105(4) 0.63776(2) 0.14183(2) 0.03687(13) Uani 1 1 d . .
Gd3 Gd 0.20062(4) 0.78587(2) 0.12596(2) 0.04012(14) Uani 1 1 d . .
Gd4 Gd 0.23598(4) 0.92420(2) 0.16826(2) 0.04469(15) Uani 1 1 d . .
Gd5 Gd 0.30186(3) 0.42310(2) 0.36033(2) 0.02835(11) Uani 1 1 d . .
Gd6 Gd 0.24731(3) 0.56955(2) 0.26547(2) 0.02511(11) Uani 1 1 d . .
Gd7 Gd 0.27639(3) 0.77302(2) 0.25926(2) 0.02775(11) Uani 1 1 d . .
Gd8 Gd 0.33927(4) 0.85820(2) 0.35461(2) 0.03839(13) Uani 1 1 d . .
P1 P 0.09397(18) 0.44471(11) 0.30393(9) 0.0321(6) Uani 1 1 d . .
P2 P 0.38022(19) 0.43428(11) 0.23991(9) 0.0360(6) Uani 1 1 d . .
P3 P 0.08282(16) 0.69275(11) 0.24180(9) 0.0315(6) Uani 1 1 d . .
P4 P 0.35417(17) 0.68807(11) 0.15957(9) 0.0327(6) Uani 1 1 d . .
P5 P 0.1562(2) 0.89816(11) 0.31147(11) 0.0406(6) Uani 1 1 d . .
P6 P 0.41788(19) 0.90189(11) 0.21332(11) 0.0403(6) Uani 1 1 d . .
O1 O 0.1814(6) 0.3835(3) 0.1564(3) 0.062(2) Uani 1 1 d . .
O1A O 0.4032(6) 0.9356(3) 0.3760(3) 0.059(2) Uani 1 1 d . .
O1H2 O 0.3816(4) 0.5850(3) 0.3015(2) 0.0388(16) Uani 1 1 d . .
H1HA H 0.4262 0.6026 0.2765 0.058 Uiso 1 1 d R U
H1HB H 0.4067 0.5527 0.3152 0.058 Uiso 1 1 d R U
O1OH O 0.2456(4) 0.5590(3) 0.1772(2) 0.0332(15) Uani 1 1 d . .
O1P1 O 0.1337(4) 0.5019(2) 0.2699(2) 0.0283(14) Uani 1 1 d . .
O1P2 O 0.3215(6) 0.4338(3) 0.2004(3) 0.0682(7) Uani 1 1 d . .
O1P3 O 0.0873(4) 0.7220(3) 0.1834(2) 0.0338(15) Uani 1 1 d . .
O1P4 O 0.2826(4) 0.6868(3) 0.1248(2) 0.0359(16) Uani 1 1 d . .
O1P5 O 0.1559(5) 0.9290(3) 0.2546(3) 0.0483(18) Uani 1 1 d . .
O1P6 O 0.3692(6) 0.9578(4) 0.1888(3) 0.0682(7) Uani 1 1 d . .
O2 O 0.0161(6) 0.4701(4) 0.1657(3) 0.063(2) Uani 1 1 d . .
O2H2 O 0.2254(5) 0.7168(2) 0.3493(2) 0.0372(16) Uani 1 1 d . .
H2HA H 0.2681 0.7177 0.3670 0.056 Uiso 1 1 d R U
H2HB H 0.2209 0.6821 0.3480 0.056 Uiso 1 1 d R U
O2OH O 0.1784(4) 0.8298(3) 0.2000(2) 0.0377(16) Uani 1 1 d . .
O2P1 O 0.1530(4) 0.4152(2) 0.3437(2) 0.0312(14) Uani 1 1 d . .
O2P2 O 0.3715(6) 0.3804(3) 0.2849(3) 0.0682(7) Uani 1 1 d . .
O2P3 O 0.1440(4) 0.7199(3) 0.2674(2) 0.0340(15) Uani 1 1 d . .
O2P4 O 0.3274(4) 0.7474(3) 0.1754(2) 0.0313(14) Uani 1 1 d . .
O2P5 O 0.2115(5) 0.9286(3) 0.3384(3) 0.0475(18) Uani 1 1 d . .
O2P6 O 0.4179(6) 0.9005(4) 0.2707(3) 0.0682(7) Uani 1 1 d . .
O3 O 0.0430(5) 0.5581(3) 0.1657(2) 0.0430(17) Uani 1 1 d . .
O3P1 O 0.0938(5) 0.4084(3) 0.2633(2) 0.0425(17) Uani 1 1 d . .
O3P2 O 0.3463(6) 0.4842(3) 0.2689(3) 0.0682(7) Uani 1 1 d . .
O3P3 O 0.1168(4) 0.6299(3) 0.2385(2) 0.0357(16) Uani 1 1 d . .
O3P4 O 0.3445(4) 0.6387(3) 0.2075(2) 0.0318(14) Uani 1 1 d . .
O3P5 O 0.2100(4) 0.8377(2) 0.3137(2) 0.0335(15) Uani 1 1 d . .
O3P6 O 0.3594(6) 0.8541(4) 0.2072(3) 0.0682(7) Uani 1 1 d . .
O4 O 0.2318(6) 0.5045(3) 0.0910(3) 0.054(2) Uani 1 1 d . .
O5 O 0.2117(6) 0.5978(4) 0.0676(2) 0.053(2) Uani 1 1 d . .
O6 O 0.0191(6) 0.6771(3) 0.0933(3) 0.062(2) Uani 1 1 d . .
O7 O 0.1406(5) 0.7331(3) 0.0745(3) 0.0506(19) Uani 1 1 d . .
O8 O 0.0702(6) 0.8522(4) 0.1142(3) 0.060(2) Uani 1 1 d . .
O9 O 0.0914(6) 0.9305(4) 0.1402(3) 0.072(3) Uani 1 1 d . .
O10 O 0.2937(6) 0.8194(4) 0.0390(3) 0.064(2) Uani 1 1 d . .
O11 O 0.2954(5) 0.8743(3) 0.0939(3) 0.0433(18) Uani 1 1 d . .
O12 O 0.2725(7) 1.0044(4) 0.0933(4) 0.075(3) Uani 1 1 d . .
O13 O 0.1817(6) 1.0255(3) 0.1672(4) 0.070(2) Uani 1 1 d . .
O14 O 0.2832(5) 0.3222(3) 0.3970(2) 0.0388(16) Uani 1 1 d . .
O15 O 0.2486(5) 0.3815(3) 0.4516(2) 0.0453(18) Uani 1 1 d . .
O16 O 0.4598(5) 0.3919(3) 0.3795(3) 0.0477(18) Uani 1 1 d . .
O17 O 0.4165(5) 0.4831(3) 0.3747(3) 0.0380(16) Uani 1 1 d . .
O18 O 0.2174(4) 0.5159(2) 0.3629(2) 0.0238(13) Uani 1 1 d . .
O19 O 0.1698(5) 0.6067(3) 0.3471(2) 0.0346(15) Uani 1 1 d . .
O20 O 0.4194(4) 0.7066(3) 0.2735(3) 0.0363(15) Uani 1 1 d . .
O21 O 0.4050(4) 0.7786(2) 0.3122(2) 0.0332(15) Uani 1 1 d . .
O22 O 0.2705(5) 0.7733(3) 0.4177(3) 0.0445(18) Uani 1 1 d . .
O23 O 0.2500(6) 0.8522(3) 0.4490(3) 0.059(2) Uani 1 1 d . .
O24 O 0.4807(6) 0.8513(3) 0.3899(3) 0.063(2) Uani 1 1 d . .
N2 N 0.2200(10) 0.3045(5) 0.2932(5) 0.113(3) Uani 1 1 d . U
H2A H 0.2330 0.3057 0.2584 0.136 Uiso 1 1 calc R U
H2B H 0.2732 0.3125 0.3016 0.136 Uiso 1 1 calc R U
H2C H 0.1705 0.3300 0.3020 0.136 Uiso 1 1 calc R U
N5 N 0.4795(10) 0.2788(5) 0.2954(5) 0.113(3) Uani 1 1 d D U
H5A H 0.4170 0.2927 0.3015 0.136 Uiso 1 1 calc R U
H5B H 0.4899 0.2562 0.2720 0.136 Uiso 1 1 calc R U
H5C H 0.5188 0.3075 0.2824 0.136 Uiso 1 1 calc R U
C1 C 0.2504(14) 0.3562(8) 0.1207(8) 0.146(6) Uani 1 1 d D U
H1A H 0.2842 0.3240 0.1398 0.175 Uiso 1 1 calc R U
H1B H 0.2988 0.3825 0.0985 0.175 Uiso 1 1 calc R U
C1P1 C -0.0327(7) 0.4613(4) 0.3406(4) 0.037(2) Uani 1 1 d . .
C1P2 C 0.5103(7) 0.4431(5) 0.2053(4) 0.049(3) Uani 1 1 d . .
C1P3 C -0.0479(6) 0.6977(5) 0.2773(4) 0.041(3) Uani 1 1 d . .
C1P4 C 0.4794(7) 0.6866(5) 0.1185(4) 0.042(3) Uani 1 1 d . .
C1P5 C 0.0302(8) 0.8900(4) 0.3501(4) 0.047(3) Uani 1 1 d . .
C1P6 C 0.5456(7) 0.8946(5) 0.1745(4) 0.047(3) Uani 1 1 d . .
C2 C 0.1962(15) 0.3356(8) 0.0859(7) 0.146(6) Uani 1 1 d D .
H2 H 0.1587 0.3039 0.1092 0.175 Uiso 1 1 calc R U
C2P1 C -0.0966(7) 0.4821(4) 0.3008(4) 0.045(3) Uani 1 1 d . .
H2PA H -0.0705 0.5154 0.2758 0.068 Uiso 1 1 calc R U
H2PB H -0.1627 0.4916 0.3194 0.068 Uiso 1 1 calc R U
H2PC H -0.0971 0.4525 0.2821 0.068 Uiso 1 1 calc R U
C2P2 C 0.5152(8) 0.4988(5) 0.1636(4) 0.052(3) Uani 1 1 d . .
H2PD H 0.4781 0.4966 0.1386 0.078 Uiso 1 1 calc R U
H2PE H 0.5825 0.5046 0.1451 0.078 Uiso 1 1 calc R U
H2PF H 0.4879 0.5302 0.1808 0.078 Uiso 1 1 calc R U
C2P3 C -0.0926(7) 0.7586(4) 0.2606(5) 0.055(3) Uani 1 1 d . .
H2PG H -0.0584 0.7853 0.2699 0.082 Uiso 1 1 calc R U
H2PH H -0.1610 0.7613 0.2787 0.082 Uiso 1 1 calc R U
H2PI H -0.0863 0.7673 0.2228 0.082 Uiso 1 1 calc R U
C2P4 C 0.4928(8) 0.6392(5) 0.0856(4) 0.060(3) Uani 1 1 d . .
H2PJ H 0.4815 0.6028 0.1094 0.090 Uiso 1 1 calc R U
H2PK H 0.5586 0.6382 0.0635 0.090 Uiso 1 1 calc R U
H2PL H 0.4464 0.6474 0.0635 0.090 Uiso 1 1 calc R U
C2P5 C -0.0221(9) 0.9500(5) 0.3506(5) 0.070(4) Uani 1 1 d . .
H2PM H 0.0108 0.9709 0.3670 0.106 Uiso 1 1 calc R U
H2PN H -0.0893 0.9467 0.3705 0.106 Uiso 1 1 calc R U
H2PO H -0.0204 0.9699 0.3147 0.106 Uiso 1 1 calc R U
C2P6 C 0.5936(8) 0.8380(5) 0.1972(5) 0.063(3) Uani 1 1 d . .
H2PP H 0.5930 0.8367 0.2337 0.095 Uiso 1 1 calc R U
H2PQ H 0.6604 0.8340 0.1770 0.095 Uiso 1 1 calc R U
H2PR H 0.5579 0.8075 0.1954 0.095 Uiso 1 1 calc R U
C3 C 0.1204(16) 0.3807(9) 0.0663(9) 0.203(11) Uani 1 1 d D U
H3A H 0.0741 0.3922 0.0963 0.304 Uiso 1 1 calc R U
H3B H 0.0862 0.3649 0.0466 0.304 Uiso 1 1 calc R U
H3C H 0.1533 0.4133 0.0438 0.304 Uiso 1 1 calc R U
C3P1 C -0.0303(7) 0.5041(5) 0.3718(4) 0.049(3) Uani 1 1 d . .
H3PA H 0.0096 0.4887 0.3968 0.074 Uiso 1 1 calc R U
H3PB H -0.0961 0.5137 0.3908 0.074 Uiso 1 1 calc R U
H3PC H -0.0029 0.5378 0.3483 0.074 Uiso 1 1 calc R U
C3P2 C 0.5660(8) 0.4448(6) 0.2467(5) 0.065(3) Uani 1 1 d . .
H3PD H 0.5386 0.4760 0.2641 0.097 Uiso 1 1 calc R U
H3PE H 0.6342 0.4498 0.2296 0.097 Uiso 1 1 calc R U
H3PF H 0.5604 0.4095 0.2726 0.097 Uiso 1 1 calc R U
C3P3 C -0.0559(8) 0.6811(5) 0.3377(4) 0.056(3) Uani 1 1 d . .
H3PG H -0.0277 0.6428 0.3466 0.083 Uiso 1 1 calc R U
H3PH H -0.1239 0.6833 0.3565 0.083 Uiso 1 1 calc R U
H3PI H -0.0209 0.7069 0.3478 0.083 Uiso 1 1 calc R U
C3P4 C 0.5520(7) 0.6761(6) 0.1547(4) 0.063(3) Uani 1 1 d . .
H3PJ H 0.5415 0.7062 0.1743 0.094 Uiso 1 1 calc R U
H3PK H 0.6183 0.6755 0.1333 0.094 Uiso 1 1 calc R U
H3PL H 0.5415 0.6401 0.1792 0.094 Uiso 1 1 calc R U
C3P5 C 0.0284(8) 0.8575(5) 0.4049(5) 0.068(4) Uani 1 1 d . .
H3PM H 0.0623 0.8206 0.4033 0.102 Uiso 1 1 calc R U
H3PN H -0.0387 0.8530 0.4246 0.102 Uiso 1 1 calc R U
H3PO H 0.0603 0.8779 0.4222 0.102 Uiso 1 1 calc R U
C3P6 C 0.6013(9) 0.9429(6) 0.1783(5) 0.077(4) Uani 1 1 d . .
H3PP H 0.5703 0.9790 0.1645 0.116 Uiso 1 1 calc R U
H3PQ H 0.6681 0.9395 0.1580 0.116 Uiso 1 1 calc R U
H3PR H 0.6007 0.9409 0.2149 0.116 Uiso 1 1 calc R U
C4P1 C -0.0703(8) 0.4055(5) 0.3794(4) 0.054(3) Uani 1 1 d . .
H4PA H -0.0693 0.3768 0.3595 0.080 Uiso 1 1 calc R U
H4PB H -0.1364 0.4130 0.3992 0.080 Uiso 1 1 calc R U
H4PC H -0.0284 0.3923 0.4037 0.080 Uiso 1 1 calc R U
C4P2 C 0.5482(9) 0.3918(5) 0.1786(4) 0.068(4) Uani 1 1 d . .
H4PD H 0.5409 0.3571 0.2052 0.102 Uiso 1 1 calc R U
H4PE H 0.6165 0.3950 0.1607 0.102 Uiso 1 1 calc R U
H4PF H 0.5109 0.3913 0.1532 0.102 Uiso 1 1 calc R U
C4P3 C -0.1020(7) 0.6557(5) 0.2597(5) 0.054(3) Uani 1 1 d . .
H4PG H -0.0957 0.6663 0.2220 0.081 Uiso 1 1 calc R U
H4PH H -0.1705 0.6572 0.2779 0.081 Uiso 1 1 calc R U
H4PI H -0.0732 0.6175 0.2685 0.081 Uiso 1 1 calc R U
C4P4 C 0.4971(8) 0.7450(5) 0.0789(4) 0.061(3) Uani 1 1 d . .
H4PJ H 0.4512 0.7521 0.0567 0.092 Uiso 1 1 calc R U
H4PK H 0.5631 0.7440 0.0571 0.092 Uiso 1 1 calc R U
H4PL H 0.4881 0.7749 0.0985 0.092 Uiso 1 1 calc R U
C4P5 C -0.0216(8) 0.8584(5) 0.3248(5) 0.064(3) Uani 1 1 d . .
H4PM H -0.0220 0.8792 0.2894 0.096 Uiso 1 1 calc R U
H4PN H -0.0881 0.8541 0.3455 0.096 Uiso 1 1 calc R U
H4PO H 0.0118 0.8213 0.3232 0.096 Uiso 1 1 calc R U
C4P6 C 0.5440(9) 0.8986(6) 0.1164(5) 0.071(4) Uani 1 1 d . .
H4PP H 0.5071 0.8688 0.1143 0.106 Uiso 1 1 calc R U
H4PQ H 0.6103 0.8945 0.0955 0.106 Uiso 1 1 calc R U
H4PR H 0.5137 0.9351 0.1031 0.106 Uiso 1 1 calc R U
C5 C -0.0090(9) 0.5236(6) 0.1581(4) 0.058(3) Uani 1 1 d . .
C6 C -0.1013(9) 0.5431(6) 0.1372(5) 0.065(4) Uani 1 1 d . .
C7 C -0.0643(12) 0.5586(7) 0.0748(5) 0.109(6) Uani 1 1 d . .
H7A H -0.0274 0.5261 0.0622 0.164 Uiso 1 1 calc R U
H7B H -0.0229 0.5900 0.0649 0.164 Uiso 1 1 calc R U
H7C H -0.1198 0.5692 0.0592 0.164 Uiso 1 1 calc R U
C8 C -0.1564(10) 0.5943(7) 0.1604(6) 0.097(5) Uani 1 1 d . .
H8A H -0.2132 0.6068 0.1462 0.145 Uiso 1 1 calc R U
H8B H -0.1135 0.6249 0.1511 0.145 Uiso 1 1 calc R U
H8C H -0.1768 0.5830 0.1985 0.145 Uiso 1 1 calc R U
C9 C -0.1705(10) 0.4943(6) 0.1512(6) 0.099(6) Uani 1 1 d . .
H9A H -0.1371 0.4630 0.1352 0.148 Uiso 1 1 calc R U
H9B H -0.2283 0.5078 0.1380 0.148 Uiso 1 1 calc R U
H9C H -0.1894 0.4815 0.1892 0.148 Uiso 1 1 calc R U
C10 C 0.2437(8) 0.5506(5) 0.0568(4) 0.045(3) Uani 1 1 d . .
C11 C 0.2968(12) 0.5480(7) 0.0010(5) 0.086(5) Uani 1 1 d . .
C12 C 0.3753(14) 0.5897(10) -0.0163(5) 0.168(11) Uani 1 1 d . .
H12A H 0.3456 0.6272 -0.0132 0.252 Uiso 1 1 calc R U
H12B H 0.4093 0.5898 -0.0527 0.252 Uiso 1 1 calc R U
H12C H 0.4212 0.5787 0.0059 0.252 Uiso 1 1 calc R U
C13 C 0.2214(13) 0.5595(9) -0.0313(5) 0.140(8) Uani 1 1 d . .
H13A H 0.1745 0.5308 -0.0178 0.211 Uiso 1 1 calc R U
H13B H 0.2533 0.5585 -0.0678 0.211 Uiso 1 1 calc R U
H13C H 0.1880 0.5964 -0.0292 0.211 Uiso 1 1 calc R U
C14 C 0.3535(17) 0.4884(9) -0.0023(7) 0.177(11) Uani 1 1 d . .
H14A H 0.4006 0.4815 0.0192 0.265 Uiso 1 1 calc R U
H14B H 0.3872 0.4880 -0.0387 0.265 Uiso 1 1 calc R U
H14C H 0.3077 0.4591 0.0104 0.265 Uiso 1 1 calc R U
C15 C 0.0651(9) 0.7209(5) 0.0640(4) 0.059(3) Uani 1 1 d . .
C16 C 0.0318(13) 0.7545(7) 0.0141(6) 0.096(6) Uani 1 1 d . .
C17 C -0.0795(13) 0.7593(8) 0.0258(7) 0.136(7) Uani 1 1 d . U
H17A H -0.1000 0.7760 -0.0065 0.204 Uiso 1 1 calc R U
H17B H -0.1056 0.7829 0.0515 0.204 Uiso 1 1 calc R U
H17C H -0.1036 0.7219 0.0396 0.204 Uiso 1 1 calc R U
C18 C 0.0680(16) 0.7184(7) -0.0254(6) 0.137(8) Uani 1 1 d . .
H18A H 0.0509 0.7371 -0.0582 0.206 Uiso 1 1 calc R U
H18B H 0.0386 0.6824 -0.0124 0.206 Uiso 1 1 calc R U
H18C H 0.1384 0.7120 -0.0316 0.206 Uiso 1 1 calc R U
C19 C 0.0767(12) 0.8093(6) -0.0074(5) 0.094(5) Uani 1 1 d . .
H19A H 0.1470 0.8031 -0.0131 0.141 Uiso 1 1 calc R U
H19B H 0.0524 0.8342 0.0174 0.141 Uiso 1 1 calc R U
H19C H 0.0601 0.8266 -0.0406 0.141 Uiso 1 1 calc R U
C20 C 0.0433(9) 0.8997(7) 0.1254(5) 0.066(4) Uani 1 1 d . .
C21 C -0.0633(12) 0.9280(7) 0.1197(7) 0.108(4) Uani 1 1 d . .
C22 C -0.0654(9) 0.9849(5) 0.0976(5) 0.0682(7) Uani 1 1 d . .
H22A H -0.1324 0.9997 0.0992 0.102 Uiso 1 1 calc R U
H22B H -0.0286 0.9906 0.0611 0.102 Uiso 1 1 calc R U
H22C H -0.0366 1.0046 0.1169 0.102 Uiso 1 1 calc R U
C23 C -0.1235(9) 0.9315(5) 0.1820(5) 0.0682(7) Uani 1 1 d . .
H23A H -0.0891 0.9541 0.1959 0.102 Uiso 1 1 calc R U
H23B H -0.1274 0.8937 0.2037 0.102 Uiso 1 1 calc R U
H23C H -0.1888 0.9488 0.1823 0.102 Uiso 1 1 calc R U
C24 C -0.1201(9) 0.8810(5) 0.1058(5) 0.0682(7) Uani 1 1 d . .
H24A H -0.1887 0.8932 0.1102 0.102 Uiso 1 1 calc R U
H24B H -0.1129 0.8448 0.1294 0.102 Uiso 1 1 calc R U
H24C H -0.0921 0.8771 0.0696 0.102 Uiso 1 1 calc R U
C25 C 0.3119(8) 0.8671(5) 0.0472(4) 0.051(3) Uani 1 1 d . .
C26 C 0.3467(10) 0.9139(6) -0.0026(5) 0.068(4) Uani 1 1 d . .
C27 C 0.2553(11) 0.9548(6) -0.0104(6) 0.102(6) Uani 1 1 d . .
H27A H 0.2288 0.9710 0.0207 0.153 Uiso 1 1 calc R U
H27B H 0.2063 0.9339 -0.0157 0.153 Uiso 1 1 calc R U
H27C H 0.2742 0.9848 -0.0410 0.153 Uiso 1 1 calc R U
C28 C 0.4260(10) 0.9473(6) 0.0054(5) 0.081(4) Uani 1 1 d . .
H28A H 0.4436 0.9777 -0.0249 0.122 Uiso 1 1 calc R U
H28B H 0.4832 0.9220 0.0092 0.122 Uiso 1 1 calc R U
H28C H 0.4007 0.9628 0.0369 0.122 Uiso 1 1 calc R U
C29 C 0.3844(13) 0.8874(7) -0.0520(5) 0.119(7) Uani 1 1 d . .
H29A H 0.3345 0.8654 -0.0550 0.179 Uiso 1 1 calc R U
H29B H 0.4427 0.8629 -0.0488 0.179 Uiso 1 1 calc R U
H29C H 0.3995 0.9171 -0.0832 0.179 Uiso 1 1 calc R U
C30 C 0.2259(12) 1.0413(6) 0.1199(7) 0.086(5) Uani 1 1 d . .
C31 C 0.2254(12) 1.1015(7) 0.0886(7) 0.108(4) Uani 1 1 d . .
C32 C 0.2696(9) 1.1131(5) 0.0328(5) 0.0682(7) Uani 1 1 d . .
H32A H 0.2236 1.1073 0.0137 0.102 Uiso 1 1 calc R U
H32B H 0.3275 1.0878 0.0254 0.102 Uiso 1 1 calc R U
H32C H 0.2875 1.1519 0.0217 0.102 Uiso 1 1 calc R U
C33 C 0.1453(9) 1.1371(5) 0.1108(5) 0.0682(7) Uani 1 1 d . .
H33A H 0.1401 1.1322 0.1483 0.102 Uiso 1 1 calc R U
H33B H 0.0855 1.1270 0.1053 0.102 Uiso 1 1 calc R U
H33C H 0.1559 1.1763 0.0938 0.102 Uiso 1 1 calc R U
C34 C 0.3252(9) 1.1279(5) 0.1055(5) 0.0682(7) Uani 1 1 d . .
H34A H 0.3340 1.1667 0.0868 0.102 Uiso 1 1 calc R U
H34B H 0.3848 1.1047 0.0955 0.102 Uiso 1 1 calc R U
H34C H 0.3098 1.1263 0.1432 0.102 Uiso 1 1 calc R U
C35 C 0.2606(7) 0.3307(4) 0.4439(4) 0.039(2) Uani 1 1 d . .
C36 C 0.2482(9) 0.2826(5) 0.4920(4) 0.052(3) Uani 1 1 d . .
C37 C 0.1435(13) 0.2890(6) 0.5252(6) 0.112(4) Uani 1 1 d . .
H37A H 0.1333 0.2585 0.5560 0.168 Uiso 1 1 calc R U
H37B H 0.0980 0.2876 0.5042 0.168 Uiso 1 1 calc R U
H37C H 0.1329 0.3250 0.5363 0.168 Uiso 1 1 calc R U
C38 C 0.3239(13) 0.2830(6) 0.5205(6) 0.112(4) Uani 1 1 d . .
H38A H 0.3879 0.2772 0.4977 0.168 Uiso 1 1 calc R U
H38B H 0.3149 0.2529 0.5517 0.168 Uiso 1 1 calc R U
H38C H 0.3187 0.3191 0.5309 0.168 Uiso 1 1 calc R U
C39 C 0.2583(14) 0.2239(6) 0.4767(6) 0.112(4) Uani 1 1 d . .
H39A H 0.3209 0.2192 0.4523 0.168 Uiso 1 1 calc R U
H39B H 0.2064 0.2216 0.4602 0.168 Uiso 1 1 calc R U
H39C H 0.2540 0.1943 0.5082 0.168 Uiso 1 1 calc R U
C40 C 0.4742(7) 0.4398(4) 0.3857(4) 0.036(2) Uani 1 1 d . .
C41 C 0.5625(8) 0.4464(5) 0.4070(5) 0.058(3) Uani 1 1 d . .
C42 C 0.5869(10) 0.5078(5) 0.3962(6) 0.088(5) Uani 1 1 d . .
H42A H 0.5296 0.5305 0.4107 0.133 Uiso 1 1 calc R U
H42B H 0.6076 0.5218 0.3584 0.133 Uiso 1 1 calc R U
H42C H 0.6391 0.5103 0.4125 0.133 Uiso 1 1 calc R U
C43 C 0.5271(13) 0.4227(7) 0.4686(6) 0.120(7) Uani 1 1 d . .
H43A H 0.5077 0.3845 0.4747 0.179 Uiso 1 1 calc R U
H43B H 0.4720 0.4467 0.4833 0.179 Uiso 1 1 calc R U
H43C H 0.5799 0.4225 0.4853 0.179 Uiso 1 1 calc R U
C44 C 0.6515(9) 0.4108(6) 0.3798(7) 0.104(6) Uani 1 1 d . .
H44A H 0.7056 0.4102 0.3956 0.156 Uiso 1 1 calc R U
H44B H 0.6704 0.4276 0.3425 0.156 Uiso 1 1 calc R U
H44C H 0.6340 0.3725 0.3842 0.156 Uiso 1 1 calc R U
C45 C 0.1836(6) 0.5615(4) 0.3800(3) 0.0262(19) Uani 1 1 d . .
C46 C 0.1611(7) 0.5625(4) 0.4398(3) 0.033(2) Uani 1 1 d . .
C47 C 0.0687(7) 0.5997(4) 0.4553(4) 0.040(2) Uani 1 1 d . .
H47A H 0.0564 0.6008 0.4923 0.061 Uiso 1 1 calc R U
H47B H 0.0141 0.5844 0.4491 0.061 Uiso 1 1 calc R U
H47C H 0.0766 0.6377 0.4342 0.061 Uiso 1 1 calc R U
C48 C 0.2516(8) 0.5843(5) 0.4487(4) 0.050(3) Uani 1 1 d . .
H48A H 0.2617 0.6221 0.4276 0.075 Uiso 1 1 calc R U
H48B H 0.3085 0.5593 0.4383 0.075 Uiso 1 1 calc R U
H48C H 0.2414 0.5852 0.4856 0.075 Uiso 1 1 calc R U
C49 C 0.1477(8) 0.5012(4) 0.4734(4) 0.045(3) Uani 1 1 d . .
H49A H 0.2052 0.4769 0.4622 0.067 Uiso 1 1 calc R U
H49B H 0.0910 0.4869 0.4684 0.067 Uiso 1 1 calc R U
H49C H 0.1387 0.5018 0.5104 0.067 Uiso 1 1 calc R U
C50 C 0.4484(6) 0.7312(4) 0.3041(3) 0.028(2) Uani 1 1 d . .
C51 C 0.5300(7) 0.7032(4) 0.3316(4) 0.038(2) Uani 1 1 d . .
C52 C 0.5920(8) 0.6594(5) 0.3011(5) 0.067(4) Uani 1 1 d . .
H52A H 0.5510 0.6307 0.3004 0.101 Uiso 1 1 calc R U
H52B H 0.6434 0.6417 0.3183 0.101 Uiso 1 1 calc R U
H52C H 0.6208 0.6781 0.2652 0.101 Uiso 1 1 calc R U
C53 C 0.4798(9) 0.6756(7) 0.3867(5) 0.096(6) Uani 1 1 d . .
H53A H 0.4399 0.7041 0.4045 0.144 Uiso 1 1 calc R U
H53B H 0.5283 0.6576 0.4059 0.144 Uiso 1 1 calc R U
H53C H 0.4388 0.6474 0.3852 0.144 Uiso 1 1 calc R U
C54 C 0.5982(8) 0.7454(4) 0.3330(5) 0.064(4) Uani 1 1 d . .
H54A H 0.6291 0.7633 0.2972 0.096 Uiso 1 1 calc R U
H54B H 0.6478 0.7259 0.3509 0.096 Uiso 1 1 calc R U
H54C H 0.5615 0.7739 0.3517 0.096 Uiso 1 1 calc R U
C55 C 0.2416(8) 0.7993(5) 0.4574(4) 0.049(3) Uani 1 1 d . .
C56 C 0.1979(11) 0.7667(5) 0.5134(4) 0.064(4) Uani 1 1 d . .
C57 C 0.1074(14) 0.7356(6) 0.5100(6) 0.117(6) Uani 1 1 d . .
H57A H 0.0594 0.7636 0.4976 0.175 Uiso 1 1 calc R U
H57B H 0.0781 0.7142 0.5447 0.175 Uiso 1 1 calc R U
H57C H 0.1302 0.7101 0.4857 0.175 Uiso 1 1 calc R U
C58 C 0.2769(14) 0.7234(8) 0.5281(7) 0.143(8) Uani 1 1 d . U
H58A H 0.2954 0.6985 0.5031 0.215 Uiso 1 1 calc R U
H58B H 0.2528 0.7014 0.5632 0.215 Uiso 1 1 calc R U
H58C H 0.3332 0.7425 0.5274 0.215 Uiso 1 1 calc R U
C59 C 0.1631(13) 0.8028(6) 0.5523(5) 0.114(7) Uani 1 1 d . .
H59A H 0.2168 0.8226 0.5540 0.171 Uiso 1 1 calc R U
H59B H 0.1373 0.7795 0.5866 0.171 Uiso 1 1 calc R U
H59C H 0.1123 0.8301 0.5420 0.171 Uiso 1 1 calc R U
C60 C 0.4742(11) 0.9038(5) 0.3894(5) 0.067(4) Uani 1 1 d . .
C61 C 0.5554(13) 0.9283(6) 0.4071(8) 0.106(6) Uani 1 1 d . .
C62 C 0.5425(9) 0.9891(5) 0.3987(5) 0.0682(7) Uani 1 1 d . .
H62A H 0.4766 1.0003 0.4162 0.102 Uiso 1 1 calc R U
H62B H 0.5538 1.0050 0.3612 0.102 Uiso 1 1 calc R U
H62C H 0.5886 1.0030 0.4131 0.102 Uiso 1 1 calc R U
C63 C 0.5362(9) 0.9018(5) 0.4691(5) 0.0682(7) Uani 1 1 d . .
H63A H 0.5364 0.8609 0.4748 0.102 Uiso 1 1 calc R U
H63B H 0.4734 0.9169 0.4871 0.102 Uiso 1 1 calc R U
H63C H 0.5871 0.9115 0.4828 0.102 Uiso 1 1 calc R U
C64 C 0.6498(9) 0.9025(5) 0.3873(5) 0.0682(7) Uani 1 1 d . .
H64A H 0.6965 0.9130 0.4035 0.102 Uiso 1 1 calc R U
H64B H 0.6694 0.9154 0.3494 0.102 Uiso 1 1 calc R U
H64C H 0.6473 0.8617 0.3957 0.102 Uiso 1 1 calc R U
C65 C 0.570(2) 0.2808(10) 0.3561(11) 0.261(8) Uani 1 1 d D U
H65A H 0.6338 0.2765 0.3325 0.392 Uiso 1 1 calc R U
H65B H 0.5753 0.2684 0.3923 0.392 Uiso 1 1 calc R U
H65C H 0.5459 0.3202 0.3502 0.392 Uiso 1 1 calc R U
C66 C 0.5010(19) 0.2457(10) 0.3456(9) 0.231(14) Uani 1 1 d D U
H66 H 0.4398 0.2493 0.3729 0.277 Uiso 1 1 calc R U
C67 C 0.535(2) 0.1826(9) 0.3559(11) 0.261(8) Uani 1 1 d D U
H67A H 0.5338 0.1695 0.3930 0.392 Uiso 1 1 calc R U
H67B H 0.6005 0.1771 0.3349 0.392 Uiso 1 1 calc R U
H67C H 0.4913 0.1613 0.3465 0.392 Uiso 1 1 calc R U
C68 C 0.0891(19) 0.2586(12) 0.3561(11) 0.261(8) Uani 1 1 d D U
H68A H 0.0548 0.2849 0.3327 0.392 Uiso 1 1 calc R U
H68B H 0.0950 0.2764 0.3839 0.392 Uiso 1 1 calc R U
H68C H 0.0531 0.2251 0.3715 0.392 Uiso 1 1 calc R U
C69 C 0.1899(16) 0.2420(9) 0.3251(9) 0.147(8) Uani 1 1 d D U
H69 H 0.2353 0.2186 0.3451 0.177 Uiso 1 1 calc R U
C70 C 0.171(2) 0.2201(12) 0.2777(10) 0.261(8) Uani 1 1 d D U
H70A H 0.1367 0.1859 0.2913 0.392 Uiso 1 1 calc R U
H70B H 0.2335 0.2119 0.2542 0.392 Uiso 1 1 calc R U
H70C H 0.1329 0.2489 0.2586 0.392 Uiso 1 1 calc R U
C4 C 0.2668(17) 0.3108(11) 0.0423(9) 0.238(13) Uani 1 1 d D U
H4A H 0.3091 0.3395 0.0197 0.357 Uiso 1 1 calc R U
H4B H 0.2304 0.2980 0.0216 0.357 Uiso 1 1 calc R U
H4C H 0.3058 0.2791 0.0576 0.357 Uiso 1 1 calc R U

loop_
_atom_site_aniso_label
_atom_site_aniso_U_11
_atom_site_aniso_U_22
_atom_site_aniso_U_33
_atom_site_aniso_U_23
_atom_site_aniso_U_13
_atom_site_aniso_U_12
Gd1 0.0500(3) 0.0532(3) 0.0190(2) -0.0076(2) -0.0079(2) -0.0163(3)
Gd2 0.0337(3) 0.0560(3) 0.0208(2) 0.0055(2) -0.0114(2) -0.0171(2)
Gd3 0.0334(3) 0.0530(3) 0.0297(3) 0.0154(2) -0.0150(2) -0.0153(2)
Gd4 0.0395(3) 0.0421(3) 0.0423(3) 0.0155(2) -0.0138(2) -0.0021(2)
Gd5 0.0315(3) 0.0333(3) 0.0192(2) -0.00470(19) -0.00520(18) -0.00145(19)
Gd6 0.0227(2) 0.0370(3) 0.0143(2) -0.00148(18) -0.00317(16) -0.00680(18)
Gd7 0.0233(2) 0.0309(3) 0.0256(2) 0.00532(19) -0.00857(18) -0.00400(18)
Gd8 0.0472(3) 0.0269(3) 0.0413(3) 0.0008(2) -0.0163(2) -0.0063(2)
P1 0.0360(14) 0.0405(15) 0.0204(12) -0.0021(10) -0.0063(10) -0.0141(11)
P2 0.0381(15) 0.0453(16) 0.0201(12) -0.0082(11) 0.0014(10) -0.0021(12)
P3 0.0188(11) 0.0429(15) 0.0276(13) 0.0073(11) -0.0063(10) -0.0085(10)
P4 0.0211(12) 0.0535(17) 0.0192(12) 0.0018(11) -0.0016(9) -0.0110(11)
P5 0.0403(15) 0.0301(15) 0.0443(16) 0.0010(12) -0.0076(12) 0.0025(12)
P6 0.0372(15) 0.0352(15) 0.0409(15) 0.0121(12) -0.0097(12) -0.0108(12)
O1 0.084(6) 0.071(6) 0.037(4) -0.027(4) -0.008(4) -0.013(5)
O1A 0.071(6) 0.035(5) 0.075(6) 0.003(4) -0.035(5) -0.007(4)
O1H2 0.037(4) 0.048(4) 0.030(4) 0.011(3) -0.015(3) -0.018(3)
O1OH 0.034(4) 0.052(4) 0.019(3) -0.007(3) -0.008(3) -0.017(3)
O1P1 0.030(3) 0.038(4) 0.017(3) 0.001(3) -0.007(3) -0.011(3)
O1P2 0.0654(18) 0.0682(19) 0.0683(18) -0.0069(15) -0.0186(15) -0.0028(14)
O1P3 0.022(3) 0.046(4) 0.032(3) 0.005(3) -0.013(3) -0.005(3)
O1P4 0.034(4) 0.057(4) 0.019(3) 0.001(3) -0.008(3) -0.019(3)
O1P5 0.054(5) 0.033(4) 0.045(4) 0.012(3) -0.010(4) 0.007(3)
O1P6 0.0654(18) 0.0682(19) 0.0683(18) -0.0069(15) -0.0186(15) -0.0028(14)
O2 0.062(5) 0.088(7) 0.049(5) -0.014(5) -0.019(4) -0.028(5)
O2H2 0.061(5) 0.027(4) 0.024(3) 0.009(3) -0.015(3) -0.017(3)
O2OH 0.028(3) 0.052(4) 0.029(3) 0.006(3) -0.010(3) -0.006(3)
O2P1 0.038(4) 0.033(4) 0.023(3) 0.001(3) -0.008(3) -0.014(3)
O2P2 0.0654(18) 0.0682(19) 0.0683(18) -0.0069(15) -0.0186(15) -0.0028(14)
O2P3 0.026(3) 0.045(4) 0.027(3) 0.003(3) -0.004(3) -0.013(3)
O2P4 0.028(3) 0.042(4) 0.019(3) 0.002(3) -0.003(3) -0.005(3)
O2P5 0.052(5) 0.031(4) 0.059(5) -0.003(3) -0.012(4) -0.013(3)
O2P6 0.0654(18) 0.0682(19) 0.0683(18) -0.0069(15) -0.0186(15) -0.0028(14)
O3 0.031(4) 0.067(5) 0.032(4) -0.002(3) -0.009(3) -0.019(3)
O3P1 0.062(5) 0.045(4) 0.023(3) -0.001(3) -0.009(3) -0.026(4)
O3P2 0.0654(18) 0.0682(19) 0.0683(18) -0.0069(15) -0.0186(15) -0.0028(14)
O3P3 0.028(3) 0.057(4) 0.020(3) 0.002(3) -0.004(3) -0.012(3)
O3P4 0.029(3) 0.043(4) 0.019(3) 0.002(3) -0.005(3) -0.006(3)
O3P5 0.034(4) 0.025(3) 0.035(4) 0.003(3) -0.005(3) 0.000(3)
O3P6 0.0654(18) 0.0682(19) 0.0683(18) -0.0069(15) -0.0186(15) -0.0028(14)
O4 0.078(6) 0.069(5) 0.021(4) -0.014(4) -0.009(4) -0.014(4)
O5 0.061(5) 0.081(6) 0.017(3) 0.003(4) -0.010(3) -0.022(4)
O6 0.065(5) 0.071(6) 0.053(5) 0.020(4) -0.037(4) -0.030(4)
O7 0.050(4) 0.065(5) 0.040(4) 0.013(4) -0.028(4) -0.019(4)
O8 0.045(5) 0.083(7) 0.051(5) 0.004(5) -0.026(4) -0.010(5)
O9 0.047(5) 0.090(7) 0.068(6) 0.023(5) -0.033(4) 0.001(5)
O10 0.076(6) 0.078(6) 0.034(4) 0.008(4) -0.008(4) -0.035(5)
O11 0.035(4) 0.057(5) 0.031(4) 0.016(3) -0.010(3) -0.015(3)
O12 0.073(6) 0.070(7) 0.066(6) 0.022(5) -0.020(5) 0.003(5)
O13 0.058(5) 0.049(5) 0.088(7) 0.010(5) -0.018(5) 0.008(4)
O14 0.049(4) 0.038(4) 0.031(4) -0.007(3) -0.011(3) -0.005(3)
O15 0.062(5) 0.037(4) 0.029(4) -0.002(3) -0.004(3) -0.001(4)
O16 0.042(4) 0.036(4) 0.065(5) -0.011(4) -0.015(4) 0.004(3)
O17 0.034(4) 0.038(4) 0.041(4) -0.005(3) -0.011(3) -0.002(3)
O18 0.028(3) 0.032(3) 0.009(3) -0.007(2) 0.003(2) -0.005(3)
O19 0.041(4) 0.043(4) 0.017(3) 0.001(3) -0.004(3) -0.008(3)
O20 0.032(4) 0.037(4) 0.043(4) -0.008(3) -0.015(3) -0.004(3)
O21 0.038(4) 0.023(4) 0.040(4) 0.001(3) -0.018(3) -0.006(3)
O22 0.070(5) 0.030(4) 0.029(4) -0.003(3) -0.004(3) -0.012(3)
O23 0.103(7) 0.025(4) 0.053(5) -0.008(3) -0.024(5) -0.006(4)
O24 0.068(6) 0.060(6) 0.086(6) -0.020(5) -0.053(5) -0.007(4)
N2 0.119(7) 0.077(6) 0.124(7) -0.044(6) 0.011(6) 0.023(5)
N5 0.119(7) 0.077(6) 0.124(7) -0.044(6) 0.011(6) 0.023(5)
C1 0.170(10) 0.130(9) 0.153(9) -0.062(7) -0.035(7) -0.017(7)
C1P1 0.026(5) 0.053(7) 0.029(5) 0.001(5) -0.007(4) -0.011(4)
C1P2 0.035(6) 0.079(8) 0.024(5) -0.022(5) 0.012(4) 0.012(5)
C1P3 0.020(5) 0.067(7) 0.033(5) -0.001(5) -0.005(4) -0.009(5)
C1P4 0.028(5) 0.056(7) 0.034(6) 0.008(5) -0.004(4) -0.009(5)
C1P5 0.048(7) 0.038(6) 0.049(7) 0.000(5) -0.007(5) -0.002(5)
C1P6 0.032(6) 0.056(7) 0.045(6) 0.008(5) -0.005(5) -0.022(5)
C2 0.170(10) 0.130(9) 0.153(9) -0.062(7) -0.035(7) -0.017(7)
C2P1 0.039(6) 0.061(7) 0.032(5) 0.005(5) -0.013(5) -0.011(5)
C2P2 0.047(7) 0.062(8) 0.035(6) -0.005(5) 0.009(5) -0.008(6)
C2P3 0.029(6) 0.050(7) 0.075(8) 0.002(6) -0.011(6) 0.005(5)
C2P4 0.056(8) 0.080(9) 0.037(6) -0.010(6) 0.007(5) -0.019(6)
C2P5 0.055(8) 0.063(9) 0.074(9) -0.009(7) 0.007(7) 0.008(6)
C2P6 0.031(6) 0.075(9) 0.069(8) -0.002(7) 0.000(6) 0.003(6)
C3 0.233(19) 0.249(19) 0.174(17) -0.059(15) -0.088(15) -0.079(15)
C3P1 0.036(6) 0.076(8) 0.033(6) -0.008(5) -0.002(5) -0.012(5)
C3P2 0.031(6) 0.101(10) 0.059(8) -0.016(7) -0.002(6) -0.011(6)
C3P3 0.037(6) 0.060(8) 0.051(7) 0.005(6) 0.004(5) 0.006(5)
C3P4 0.024(6) 0.111(11) 0.048(7) -0.014(7) 0.003(5) -0.014(6)
C3P5 0.049(7) 0.071(9) 0.064(8) -0.002(7) 0.007(6) 0.004(6)
C3P6 0.054(8) 0.096(10) 0.086(10) -0.013(8) -0.006(7) -0.052(7)
C4P1 0.040(6) 0.070(8) 0.041(6) 0.017(6) -0.008(5) -0.027(6)
C4P2 0.064(8) 0.076(9) 0.047(7) -0.023(7) 0.014(6) 0.020(7)
C4P3 0.027(6) 0.057(7) 0.073(8) -0.006(6) -0.004(5) -0.015(5)
C4P4 0.057(7) 0.050(7) 0.057(8) 0.014(6) 0.008(6) -0.025(6)
C4P5 0.041(7) 0.070(9) 0.076(9) -0.009(7) -0.011(6) 0.001(6)
C4P6 0.058(8) 0.090(10) 0.056(8) -0.008(7) -0.003(6) -0.015(7)
C5 0.051(7) 0.100(11) 0.025(6) -0.006(6) -0.006(5) -0.036(7)
C6 0.059(8) 0.073(9) 0.072(9) 0.007(7) -0.038(7) -0.036(7)
C7 0.152(15) 0.134(14) 0.059(9) 0.038(9) -0.074(10) -0.080(12)
C8 0.061(9) 0.120(14) 0.110(13) 0.025(11) -0.053(9) -0.029(9)
C9 0.081(10) 0.131(13) 0.090(11) 0.026(10) -0.045(9) -0.068(10)
C10 0.052(7) 0.062(8) 0.021(5) -0.007(5) -0.008(5) -0.005(6)
C11 0.107(12) 0.119(13) 0.034(7) -0.021(8) 0.004(7) -0.052(10)
C12 0.169(19) 0.30(3) 0.040(9) -0.041(13) 0.036(10) -0.16(2)
C13 0.124(15) 0.28(3) 0.043(9) -0.061(13) -0.021(9) -0.044(16)
C14 0.26(3) 0.15(2) 0.077(13) -0.067(14) 0.061(15) 0.003(19)
C15 0.074(9) 0.071(9) 0.042(7) -0.002(6) -0.033(6) -0.022(7)
C16 0.120(13) 0.110(13) 0.069(10) 0.041(9) -0.077(10) -0.047(11)
C17 0.122(12) 0.141(13) 0.138(13) 0.060(10) -0.093(11) -0.016(10)
C18 0.26(3) 0.111(15) 0.064(11) 0.005(10) -0.083(14) -0.035(16)
C19 0.134(14) 0.087(11) 0.069(10) 0.031(8) -0.062(10) -0.046(10)
C20 0.040(7) 0.101(12) 0.046(7) 0.022(8) -0.018(6) -0.013(8)
C21 0.101(9) 0.077(8) 0.110(10) 0.025(7) -0.017(7) 0.029(7)
C22 0.0654(18) 0.0682(19) 0.0683(18) -0.0069(15) -0.0186(15) -0.0028(14)
C23 0.0654(18) 0.0682(19) 0.0683(18) -0.0069(15) -0.0186(15) -0.0028(14)
C24 0.0654(18) 0.0682(19) 0.0683(18) -0.0069(15) -0.0186(15) -0.0028(14)
C25 0.034(6) 0.073(9) 0.034(6) 0.016(6) -0.007(5) -0.008(6)
C26 0.073(9) 0.078(9) 0.044(7) 0.022(6) -0.012(6) -0.040(7)
C27 0.106(13) 0.088(11) 0.102(12) 0.047(9) -0.059(10) -0.022(10)
C28 0.073(9) 0.106(12) 0.060(9) -0.004(8) -0.005(7) -0.039(9)
C29 0.159(17) 0.133(15) 0.052(9) 0.014(10) 0.000(10) -0.076(13)
C30 0.081(11) 0.064(10) 0.085(12) 0.037(9) -0.020(9) 0.002(8)
C31 0.101(9) 0.077(8) 0.110(10) 0.025(7) -0.017(7) 0.029(7)
C32 0.0654(18) 0.0682(19) 0.0683(18) -0.0069(15) -0.0186(15) -0.0028(14)
C33 0.0654(18) 0.0682(19) 0.0683(18) -0.0069(15) -0.0186(15) -0.0028(14)
C34 0.0654(18) 0.0682(19) 0.0683(18) -0.0069(15) -0.0186(15) -0.0028(14)
C35 0.044(6) 0.028(6) 0.041(6) 0.005(5) -0.016(5) 0.003(4)
C36 0.065(8) 0.051(7) 0.034(6) 0.008(5) -0.018(6) 0.000(6)
C37 0.175(11) 0.061(6) 0.089(7) 0.028(5) -0.044(7) -0.024(6)
C38 0.175(11) 0.061(6) 0.089(7) 0.028(5) -0.044(7) -0.024(6)
C39 0.175(11) 0.061(6) 0.089(7) 0.028(5) -0.044(7) -0.024(6)
C40 0.022(5) 0.044(6) 0.038(6) 0.002(5) -0.010(4) 0.003(4)
C41 0.047(7) 0.041(7) 0.092(10) -0.003(6) -0.037(7) -0.007(5)
C42 0.083(10) 0.064(9) 0.135(14) -0.004(9) -0.061(10) -0.022(8)
C43 0.148(16) 0.154(16) 0.078(11) 0.031(11) -0.081(11) -0.074(13)
C44 0.036(7) 0.094(12) 0.196(19) -0.053(12) -0.040(10) 0.007(7)
C45 0.022(4) 0.039(6) 0.020(4) -0.006(4) -0.008(4) -0.004(4)
C46 0.042(6) 0.035(6) 0.023(5) -0.005(4) -0.007(4) -0.006(4)
C47 0.050(6) 0.043(6) 0.028(5) -0.014(5) -0.007(5) 0.002(5)
C48 0.063(7) 0.058(7) 0.042(6) -0.010(5) -0.029(6) -0.017(6)
C49 0.067(7) 0.039(6) 0.023(5) -0.002(4) -0.006(5) -0.005(5)
C50 0.033(5) 0.016(5) 0.029(5) 0.007(4) -0.004(4) -0.006(4)
C51 0.030(5) 0.046(6) 0.039(6) 0.004(5) -0.020(4) -0.002(4)
C52 0.048(7) 0.058(8) 0.112(11) -0.020(8) -0.051(8) 0.011(6)
C53 0.049(8) 0.166(15) 0.053(8) 0.046(9) -0.029(7) -0.021(9)
C54 0.058(8) 0.037(7) 0.109(11) -0.003(7) -0.053(8) -0.002(6)
C55 0.062(8) 0.035(6) 0.051(7) -0.006(5) -0.021(6) 0.003(5)
C56 0.100(10) 0.056(8) 0.031(6) 0.003(6) -0.013(6) -0.019(7)
C57 0.177(19) 0.080(11) 0.078(11) 0.004(9) -0.007(12) -0.040(12)
C58 0.156(14) 0.139(14) 0.087(11) 0.038(10) -0.016(11) 0.027(12)
C59 0.196(19) 0.065(10) 0.063(10) -0.031(8) 0.025(11) -0.035(11)
C60 0.105(11) 0.041(8) 0.066(9) -0.002(6) -0.045(8) -0.012(7)
C61 0.126(14) 0.047(9) 0.182(18) -0.015(10) -0.112(14) -0.004(9)
C62 0.0654(18) 0.0682(19) 0.0683(18) -0.0069(15) -0.0186(15) -0.0028(14)
C63 0.0654(18) 0.0682(19) 0.0683(18) -0.0069(15) -0.0186(15) -0.0028(14)
C64 0.0654(18) 0.0682(19) 0.0683(18) -0.0069(15) -0.0186(15) -0.0028(14)
C65 0.252(11) 0.232(10) 0.261(11) -0.040(8) -0.030(8) 0.037(8)
C66 0.231(16) 0.248(16) 0.220(16) -0.048(10) -0.062(10) -0.019(10)
C67 0.252(11) 0.232(10) 0.261(11) -0.040(8) -0.030(8) 0.037(8)
C68 0.252(11) 0.232(10) 0.261(11) -0.040(8) -0.030(8) 0.037(8)
C69 0.157(11) 0.151(11) 0.146(11) -0.048(9) -0.031(8) -0.041(9)
C70 0.252(11) 0.232(10) 0.261(11) -0.040(8) -0.030(8) 0.037(8)
C4 0.25(2) 0.230(19) 0.23(2) -0.097(16) 0.006(16) -0.053(16)

loop_
_atom_type_symbol
_atom_type_description
_atom_type_scat_dispersion_real
_atom_type_scat_dispersion_imag
_atom_type_scat_source
C C 0.0033 0.0016 'International Tables Vol C Tables 4.2.6.8 and 6.1.1.4'
H H 0.0000 0.0000 'International Tables Vol C Tables 4.2.6.8 and 6.1.1.4'
Gd Gd -0.1653 3.9035 'International Tables Vol C Tables 4.2.6.8 and 6.1.1.4'
N N 0.0061 0.0033 'International Tables Vol C Tables 4.2.6.8 and 6.1.1.4'
O O 0.0106 0.0060 'International Tables Vol C Tables 4.2.6.8 and 6.1.1.4'
P P 0.1023 0.0942 'International Tables Vol C Tables 4.2.6.8 and 6.1.1.4'

loop_
_geom_angle_atom_site_label_1
_geom_angle_atom_site_label_2
_geom_angle_atom_site_label_3
_geom_angle
Gd2 Gd1 Gd6 60.023(12)
P1 Gd1 Gd2 105.68(5)
P1 Gd1 Gd6 63.06(4)
O1 Gd1 Gd2 145.77(18)
O1 Gd1 Gd6 152.0(2)
O1 Gd1 P1 104.28(19)
O1 Gd1 O1P1 134.1(2)
O1 Gd1 O2 74.9(3)
O1 Gd1 O3 123.9(2)
O1 Gd1 O3P1 75.3(2)
O1 Gd1 C5 99.1(3)
O1OH Gd1 Gd2 36.47(15)
O1OH Gd1 Gd6 35.60(13)
O1OH Gd1 P1 97.99(14)
O1OH Gd1 O1 150.3(2)
O1OH Gd1 O1P1 68.52(18)
O1OH Gd1 O2 123.5(3)
O1OH Gd1 O3 72.2(2)
O1OH Gd1 O3P1 127.73(19)
O1OH Gd1 C5 97.6(3)
O1P1 Gd1 Gd2 77.99(13)
O1P1 Gd1 Gd6 35.48(12)
O1P1 Gd1 P1 30.19(13)
O1P1 Gd1 O3 80.42(19)
O1P1 Gd1 C5 93.5(3)
O1P2 Gd1 Gd2 117.8(2)
O1P2 Gd1 Gd6 73.8(2)
O1P2 Gd1 P1 85.5(2)
O1P2 Gd1 O1 80.6(3)
O1P2 Gd1 O1OH 81.9(3)
O1P2 Gd1 O1P1 87.8(2)
O1P2 Gd1 O2 154.4(3)
O1P2 Gd1 O3 154.0(2)
O1P2 Gd1 O3P1 87.9(3)
O1P2 Gd1 O4 97.2(3)
O1P2 Gd1 C5 178.3(3)
O2 Gd1 Gd2 87.2(2)
O2 Gd1 Gd6 128.0(2)
O2 Gd1 P1 93.27(19)
O2 Gd1 O1P1 103.8(2)
O2 Gd1 O3 51.6(3)
O2 Gd1 O3P1 78.9(3)
O2 Gd1 C5 25.9(3)
O3 Gd1 Gd2 37.02(14)
O3 Gd1 Gd6 83.41(14)
O3 Gd1 P1 95.38(14)
O3 Gd1 C5 25.8(3)
O3P1 Gd1 Gd2 130.14(16)
O3P1 Gd1 Gd6 92.36(14)
O3P1 Gd1 P1 29.89(15)
O3P1 Gd1 O1P1 59.95(19)
O3P1 Gd1 O3 105.8(2)
O3P1 Gd1 C5 93.7(3)
O4 Gd1 Gd2 68.39(19)
O4 Gd1 Gd6 112.54(18)
O4 Gd1 P1 174.07(19)
O4 Gd1 O1 81.4(3)
O4 Gd1 O1OH 77.2(2)
O4 Gd1 O1P1 144.3(2)
O4 Gd1 O2 86.6(3)
O4 Gd1 O3 79.9(2)
O4 Gd1 O3P1 155.0(2)
O4 Gd1 C5 81.1(3)
C5 Gd1 Gd2 61.5(3)
C5 Gd1 Gd6 106.8(3)
C5 Gd1 P1 96.2(2)
Gd3 Gd2 Gd1 155.824(17)
P3 Gd2 Gd1 110.57(5)
P3 Gd2 Gd3 61.78(4)
O1OH Gd2 Gd1 35.64(13)
O1OH Gd2 Gd3 120.24(13)
O1OH Gd2 P3 96.42(14)
O1OH Gd2 O1P3 122.12(18)
O1OH Gd2 O3P3 69.8(2)
O1OH Gd2 O7 144.2(2)
O1OH Gd2 C15 158.3(3)
O1P3 Gd2 Gd1 139.49(13)
O1P3 Gd2 Gd3 39.12(13)
O1P3 Gd2 P3 29.24(14)
O1P3 Gd2 O7 66.1(2)
O1P3 Gd2 C15 75.4(3)
O1P4 Gd2 Gd1 115.94(16)
O1P4 Gd2 Gd3 42.77(16)
O1P4 Gd2 P3 82.13(15)
O1P4 Gd2 O1OH 82.1(2)
O1P4 Gd2 O1P3 74.6(2)
O1P4 Gd2 O3 157.6(2)
O1P4 Gd2 O3P3 90.79(19)
O1P4 Gd2 O6 118.5(2)
O1P4 Gd2 O7 66.1(2)
O1P4 Gd2 C15 91.7(3)
O3 Gd2 Gd1 41.71(16)
O3 Gd2 Gd3 158.18(17)
O3 Gd2 P3 104.29(16)
O3 Gd2 O1OH 76.0(2)
O3 Gd2 O1P3 121.1(2)
O3 Gd2 O3P3 85.7(2)
O3 Gd2 O6 81.1(2)
O3 Gd2 O7 133.1(2)
O3 Gd2 C15 107.2(3)
O3P3 Gd2 Gd1 81.52(15)
O3P3 Gd2 Gd3 86.88(15)
O3P3 Gd2 P3 29.38(16)
O3P3 Gd2 O1P3 58.6(2)
O3P3 Gd2 O7 124.0(2)
O3P3 Gd2 C15 131.3(3)
O5 Gd2 Gd1 69.45(19)
O5 Gd2 Gd3 114.02(19)
O5 Gd2 P3 170.36(18)
O5 Gd2 O1OH 78.1(2)
O5 Gd2 O1P3 150.8(2)
O5 Gd2 O1P4 89.2(2)
O5 Gd2 O3 82.2(2)
O5 Gd2 O3P3 147.6(2)
O5 Gd2 O6 83.3(3)
O5 Gd2 O7 85.2(3)
O5 Gd2 C15 81.1(3)
O6 Gd2 Gd1 117.74(18)
O6 Gd2 Gd3 86.30(18)
O6 Gd2 P3 104.6(2)
O6 Gd2 O1OH 152.1(2)
O6 Gd2 O1P3 83.5(2)
O6 Gd2 O3P3 124.4(2)
O6 Gd2 O7 52.5(2)
O6 Gd2 C15 26.8(3)
O7 Gd2 Gd1 154.36(17)
O7 Gd2 Gd3 41.10(15)
O7 Gd2 P3 95.07(17)
O7 Gd2 C15 26.0(3)
C15 Gd2 Gd1 138.3(2)
C15 Gd2 Gd3 63.8(2)
C15 Gd2 P3 103.3(2)
Gd2 Gd3 Gd4 157.902(17)
P4 Gd3 Gd2 62.39(5)
P4 Gd3 Gd4 110.18(5)
O1P3 Gd3 Gd2 41.61(16)
O1P3 Gd3 Gd4 119.48(16)
O1P3 Gd3 P4 82.68(15)
O1P3 Gd3 O1P4 73.5(2)
O1P3 Gd3 O2OH 85.4(2)
O1P3 Gd3 O2P4 92.07(19)
O1P3 Gd3 O7 70.3(2)
O1P3 Gd3 O10 148.2(2)
O1P3 Gd3 O11 157.6(2)
O1P3 Gd3 C25 170.3(3)
O1P4 Gd3 Gd2 39.01(13)
O1P4 Gd3 Gd4 139.04(13)
O1P4 Gd3 P4 29.24(13)
O1P4 Gd3 C25 110.7(3)
O2OH Gd3 Gd2 122.05(15)
O2OH Gd3 Gd4 35.95(15)
O2OH Gd3 P4 96.51(15)
O2OH Gd3 O1P4 122.22(19)
O2OH Gd3 O2P4 69.6(2)
O2OH Gd3 O7 151.6(2)
O2OH Gd3 O11 72.8(2)
O2OH Gd3 C25 99.1(3)
O2P4 Gd3 Gd2 87.45(14)
O2P4 Gd3 Gd4 81.39(14)
O2P4 Gd3 P4 29.29(15)
O2P4 Gd3 O1P4 58.50(19)
O2P4 Gd3 O11 85.4(2)
O2P4 Gd3 C25 97.6(2)
O7 Gd3 Gd2 44.13(15)
O7 Gd3 Gd4 153.72(16)
O7 Gd3 P4 94.85(18)
O7 Gd3 O1P4 65.6(2)
O7 Gd3 O2P4 124.1(2)
O7 Gd3 O11 128.8(2)
O7 Gd3 C25 102.9(3)
O8 Gd3 Gd2 113.2(2)
O8 Gd3 Gd4 70.7(2)
O8 Gd3 P4 170.7(2)
O8 Gd3 O1P3 88.9(2)
O8 Gd3 O1P4 150.1(2)
O8 Gd3 O2OH 78.8(3)
O8 Gd3 O2P4 148.2(3)
O8 Gd3 O7 86.0(3)
O8 Gd3 O10 92.4(3)
O8 Gd3 O11 81.9(3)
O8 Gd3 C25 83.6(3)
O10 Gd3 Gd2 110.4(2)
O10 Gd3 Gd4 90.7(2)
O10 Gd3 P4 96.9(2)
O10 Gd3 O1P4 90.6(3)
O10 Gd3 O2OH 126.1(3)
O10 Gd3 O2P4 103.0(2)
O10 Gd3 O7 78.0(3)
O10 Gd3 O11 53.2(2)
O10 Gd3 C25 27.1(3)
O11 Gd3 Gd2 159.66(16)
O11 Gd3 Gd4 38.11(16)
O11 Gd3 P4 104.54(15)
O11 Gd3 O1P4 122.6(2)
O11 Gd3 C25 26.5(3)
C25 Gd3 Gd2 137.3(3)
C25 Gd3 Gd4 63.6(3)
C25 Gd3 P4 105.2(2)
Gd3 Gd4 Gd7 59.629(12)
P6 Gd4 Gd3 107.55(6)
P6 Gd4 Gd7 62.27(5)
O1P5 Gd4 Gd3 114.35(17)
O1P5 Gd4 Gd7 72.12(16)
O1P5 Gd4 P6 83.17(18)
O1P5 Gd4 O1P6 84.3(3)
O1P5 Gd4 O2OH 79.6(2)
O1P5 Gd4 O3P6 86.5(3)
O1P5 Gd4 O9 94.1(3)
O1P5 Gd4 O11 153.1(2)
O1P5 Gd4 O12 126.6(3)
O1P5 Gd4 O13 74.1(3)
O1P5 Gd4 C30 100.0(4)
O1P6 Gd4 Gd3 133.6(2)
O1P6 Gd4 Gd7 90.7(2)
O1P6 Gd4 P6 29.4(2)
O1P6 Gd4 O2OH 126.2(2)
O1P6 Gd4 O3P6 60.0(3)
O1P6 Gd4 O11 110.6(3)
O1P6 Gd4 O12 80.8(3)
O1P6 Gd4 O13 78.1(3)
O1P6 Gd4 C30 77.6(4)
O2OH Gd4 Gd3 35.45(15)
O2OH Gd4 Gd7 35.53(14)
O2OH Gd4 P6 97.44(15)
O2OH Gd4 O3P6 67.9(2)
O2OH Gd4 O11 73.5(2)
O2OH Gd4 O12 146.8(3)
O2OH Gd4 O13 142.1(3)
O2OH Gd4 C30 155.7(3)
O3P6 Gd4 Gd3 78.34(19)
O3P6 Gd4 Gd7 34.76(19)
O3P6 Gd4 P6 30.74(19)
O3P6 Gd4 C30 136.4(4)
O9 Gd4 Gd3 67.7(2)
O9 Gd4 Gd7 110.8(2)
O9 Gd4 P6 173.0(2)
O9 Gd4 O1P6 157.0(3)
O9 Gd4 O2OH 75.7(3)
O9 Gd4 O3P6 142.9(3)
O9 Gd4 O11 80.6(3)
O9 Gd4 O12 81.9(3)
O9 Gd4 O13 79.4(3)
O9 Gd4 C30 80.1(4)
O11 Gd4 Gd3 39.33(14)
O11 Gd4 Gd7 85.08(15)
O11 Gd4 P6 98.94(16)
O11 Gd4 O3P6 82.4(2)
O11 Gd4 O13 129.7(3)
O11 Gd4 C30 105.0(4)
O12 Gd4 Gd3 112.9(2)
O12 Gd4 Gd7 157.8(2)
O12 Gd4 P6 104.9(2)
O12 Gd4 O3P6 126.6(3)
O12 Gd4 O11 79.0(3)
O12 Gd4 O13 52.8(3)
O12 Gd4 C30 26.8(4)
O13 Gd4 Gd3 146.2(2)
O13 Gd4 Gd7 145.2(2)
O13 Gd4 P6 105.9(2)
O13 Gd4 O3P6 135.4(3)
O13 Gd4 C30 26.1(4)
C30 Gd4 Gd3 133.6(4)
C30 Gd4 Gd7 166.6(4)
C30 Gd4 P6 106.7(3)
P2 Gd5 Gd6 61.36(5)
O2P1 Gd5 Gd6 74.95(14)
O2P1 Gd5 P2 84.44(15)
O2P1 Gd5 O2P2 85.3(2)
O2P1 Gd5 O3P2 87.1(2)
O2P1 Gd5 O14 80.3(2)
O2P1 Gd5 O15 92.8(2)
O2P1 Gd5 O16 157.5(2)
O2P1 Gd5 O17 148.9(2)
O2P1 Gd5 O18 75.8(2)
O2P1 Gd5 C35 87.7(2)
O2P1 Gd5 C40 175.0(3)
O2P2 Gd5 Gd6 90.4(2)
O2P2 Gd5 P2 29.8(2)
O2P2 Gd5 O3P2 59.7(3)
O2P2 Gd5 O14 77.0(2)
O2P2 Gd5 O16 82.5(3)
O2P2 Gd5 O17 112.0(2)
O2P2 Gd5 O18 128.6(2)
O2P2 Gd5 C35 103.6(3)
O2P2 Gd5 C40 99.4(3)
O3P2 Gd5 Gd6 33.70(19)
O3P2 Gd5 P2 29.96(19)
O3P2 Gd5 C35 162.9(3)
O3P2 Gd5 C40 93.8(3)
O14 Gd5 Gd6 153.06(15)
O14 Gd5 P2 106.18(16)
O14 Gd5 O3P2 135.8(2)
O14 Gd5 O17 127.5(2)
O14 Gd5 C35 27.2(2)
O14 Gd5 C40 102.3(3)
O15 Gd5 Gd6 136.41(17)
O15 Gd5 P2 160.52(17)
O15 Gd5 O2P2 130.8(3)
O15 Gd5 O3P2 169.4(3)
O15 Gd5 O14 54.4(2)
O15 Gd5 O16 81.0(2)
O15 Gd5 O17 94.1(2)
O15 Gd5 O18 97.9(2)
O15 Gd5 C35 27.3(3)
O15 Gd5 C40 85.4(3)
O16 Gd5 Gd6 123.92(17)
O16 Gd5 P2 94.14(18)
O16 Gd5 O3P2 102.8(3)
O16 Gd5 O14 78.5(2)
O16 Gd5 O17 53.6(2)
O16 Gd5 O18 126.4(2)
O16 Gd5 C35 76.8(3)
O16 Gd5 C40 26.7(2)
O17 Gd5 Gd6 79.20(15)
O17 Gd5 P2 98.14(16)
O17 Gd5 O3P2 80.7(2)
O17 Gd5 C35 111.3(3)
O17 Gd5 C40 27.1(2)
O18 Gd5 Gd6 38.71(12)
O18 Gd5 P2 100.05(13)
O18 Gd5 O3P2 71.8(2)
O18 Gd5 O14 142.3(2)
O18 Gd5 O17 73.2(2)
O18 Gd5 C35 122.5(2)
O18 Gd5 C40 99.8(2)
C35 Gd5 Gd6 156.8(2)
C35 Gd5 P2 133.2(2)
C35 Gd5 C40 92.7(3)
C40 Gd5 Gd6 103.2(2)
C40 Gd5 P2 98.8(2)
Gd1 Gd6 Gd5 84.590(13)
Gd2 Gd6 Gd1 59.396(12)
Gd2 Gd6 Gd5 143.764(15)
O1H2 Gd6 Gd1 142.27(16)
O1H2 Gd6 Gd2 137.14(14)
O1H2 Gd6 Gd5 74.23(15)
O1H2 Gd6 O18 71.57(19)
O1H2 Gd6 O19 73.7(2)
O1H2 Gd6 C45 68.9(2)
O1OH Gd6 Gd1 34.73(14)
O1OH Gd6 Gd2 36.35(15)
O1OH Gd6 Gd5 113.23(15)
O1OH Gd6 O1H2 131.0(2)
O1OH Gd6 O18 142.41(19)
O1OH Gd6 O19 150.5(2)
O1OH Gd6 C45 159.1(2)
O1P1 Gd6 Gd1 36.77(13)
O1P1 Gd6 Gd2 78.22(13)
O1P1 Gd6 Gd5 69.49(13)
O1P1 Gd6 O1H2 143.6(2)
O1P1 Gd6 O1OH 68.93(18)
O1P1 Gd6 O18 77.34(17)
O1P1 Gd6 O19 101.07(19)
O1P1 Gd6 C45 90.8(2)
O3P2 Gd6 Gd1 69.7(2)
O3P2 Gd6 Gd2 121.4(2)
O3P2 Gd6 Gd5 36.5(2)
O3P2 Gd6 O1H2 74.8(3)
O3P2 Gd6 O1OH 85.1(3)
O3P2 Gd6 O1P1 77.8(2)
O3P2 Gd6 O3P3 151.4(3)
O3P2 Gd6 O18 71.8(2)
O3P2 Gd6 O19 121.0(2)
O3P2 Gd6 C45 96.2(3)
O3P3 Gd6 Gd1 81.75(15)
O3P3 Gd6 Gd2 36.97(14)
O3P3 Gd6 Gd5 141.83(14)
O3P3 Gd6 O1H2 133.2(2)
O3P3 Gd6 O1OH 71.6(2)
O3P3 Gd6 O1P1 78.4(2)
O3P3 Gd6 O18 117.88(18)
O3P3 Gd6 O19 79.3(2)
O3P3 Gd6 C45 99.9(2)
O3P4 Gd6 Gd1 108.85(14)
O3P4 Gd6 Gd2 68.43(14)
O3P4 Gd6 Gd5 134.13(15)
O3P4 Gd6 O1H2 68.9(2)
O3P4 Gd6 O1OH 74.74(19)
O3P4 Gd6 O1P1 143.04(19)
O3P4 Gd6 O3P2 106.0(3)
O3P4 Gd6 O3P3 84.0(2)
O3P4 Gd6 O18 139.37(18)
O3P4 Gd6 O19 107.3(2)
O3P4 Gd6 C45 124.3(2)
O18 Gd6 Gd1 107.97(12)
O18 Gd6 Gd2 148.59(12)
O18 Gd6 Gd5 35.85(12)
O18 Gd6 C45 26.0(2)
O19 Gd6 Gd1 136.78(14)
O19 Gd6 Gd2 115.71(14)
O19 Gd6 Gd5 86.95(14)
O19 Gd6 O18 51.36(18)
O19 Gd6 C45 25.4(2)
C45 Gd6 Gd1 126.74(17)
C45 Gd6 Gd2 136.65(17)
C45 Gd6 Gd5 61.50(18)
Gd3 Gd7 Gd4 59.291(13)
Gd3 Gd7 Gd8 145.018(16)
Gd8 Gd7 Gd4 85.728(14)
O2H2 Gd7 Gd3 134.95(15)
O2H2 Gd7 Gd4 143.09(15)
O2H2 Gd7 Gd8 73.47(14)
O2H2 Gd7 O20 74.4(2)
O2H2 Gd7 O21 71.0(2)
O2H2 Gd7 C50 69.5(2)
O2OH Gd7 Gd3 35.42(15)
O2OH Gd7 Gd4 35.01(15)
O2OH Gd7 Gd8 113.59(16)
O2OH Gd7 O2H2 130.4(2)
O2OH Gd7 O20 150.2(2)
O2OH Gd7 O21 143.7(2)
O2OH Gd7 C50 159.2(2)
O2P3 Gd7 Gd3 66.31(14)
O2P3 Gd7 Gd4 108.10(15)
O2P3 Gd7 Gd8 132.50(15)
O2P3 Gd7 O2H2 68.8(2)
O2P3 Gd7 O2OH 73.6(2)
O2P3 Gd7 O2P4 82.2(2)
O2P3 Gd7 O3P6 142.8(2)
O2P3 Gd7 O20 108.6(2)
O2P3 Gd7 O21 138.83(19)
O2P3 Gd7 C50 125.4(2)
O2P4 Gd7 Gd3 36.82(14)
O2P4 Gd7 Gd4 80.97(14)
O2P4 Gd7 Gd8 145.29(14)
O2P4 Gd7 O2H2 132.2(2)
O2P4 Gd7 O2OH 70.3(2)
O2P4 Gd7 O3P6 79.0(2)
O2P4 Gd7 O20 80.5(2)
O2P4 Gd7 O21 120.4(2)
O2P4 Gd7 C50 101.7(2)
O3P5 Gd7 Gd3 120.59(15)
O3P5 Gd7 Gd4 71.54(14)
O3P5 Gd7 Gd8 36.93(15)
O3P5 Gd7 O2H2 73.6(2)
O3P5 Gd7 O2OH 85.2(2)
O3P5 Gd7 O2P3 103.5(2)
O3P5 Gd7 O2P4 152.4(2)
O3P5 Gd7 O3P6 80.7(2)
O3P5 Gd7 O20 121.5(2)
O3P5 Gd7 O21 72.9(2)
O3P5 Gd7 C50 96.8(2)
O3P6 Gd7 Gd3 79.6(2)
O3P6 Gd7 Gd4 37.4(2)
O3P6 Gd7 Gd8 71.1(2)
O3P6 Gd7 O2H2 144.3(2)
O3P6 Gd7 O2OH 69.9(2)
O3P6 Gd7 O20 99.6(2)
O3P6 Gd7 O21 78.1(2)
O3P6 Gd7 C50 89.9(3)
O20 Gd7 Gd3 116.83(15)
O20 Gd7 Gd4 135.78(14)
O20 Gd7 Gd8 87.25(14)
O20 Gd7 O21 50.77(19)
O20 Gd7 C50 25.5(2)
O21 Gd7 Gd3 151.49(14)
O21 Gd7 Gd4 109.17(13)
O21 Gd7 Gd8 36.69(14)
O21 Gd7 C50 25.3(2)
C50 Gd7 Gd3 138.35(17)
C50 Gd7 Gd4 126.40(16)
C50 Gd7 Gd8 61.75(18)
P5 Gd8 Gd7 61.47(5)
O1A Gd8 Gd7 155.29(19)
O1A Gd8 P5 111.55(19)
O1A Gd8 O3P5 141.7(2)
O1A Gd8 O21 137.0(2)
O1A Gd8 O22 126.3(2)
O1A Gd8 O23 78.7(3)
O1A Gd8 C55 101.8(3)
O1A Gd8 C60 27.1(3)
O2P5 Gd8 Gd7 90.05(16)
O2P5 Gd8 P5 29.43(16)
O2P5 Gd8 O1A 82.6(2)
O2P5 Gd8 O3P5 59.8(2)
O2P5 Gd8 O21 129.5(2)
O2P5 Gd8 O22 110.3(2)
O2P5 Gd8 O23 83.6(2)
O2P5 Gd8 O24 136.4(2)
O2P5 Gd8 C55 98.5(3)
O2P5 Gd8 C60 109.7(3)
O2P6 Gd8 Gd7 74.4(2)
O2P6 Gd8 P5 82.7(2)
O2P6 Gd8 O1A 81.3(3)
O2P6 Gd8 O2P5 83.1(3)
O2P6 Gd8 O3P5 86.6(2)
O2P6 Gd8 O21 76.5(3)
O2P6 Gd8 O22 149.6(3)
O2P6 Gd8 O23 157.2(3)
O2P6 Gd8 O24 94.2(3)
O2P6 Gd8 C55 176.6(3)
O2P6 Gd8 C60 86.5(3)
O3P5 Gd8 Gd7 33.79(14)
O3P5 Gd8 P5 30.44(14)
O3P5 Gd8 C55 91.6(3)
O3P5 Gd8 C60 168.1(3)
O21 Gd8 Gd7 40.14(14)
O21 Gd8 P5 101.58(15)
O21 Gd8 O3P5 73.2(2)
O21 Gd8 O22 74.1(2)
O21 Gd8 O23 126.1(2)
O21 Gd8 C55 100.3(3)
O21 Gd8 C60 114.4(3)
O22 Gd8 Gd7 78.33(15)
O22 Gd8 P5 95.91(18)
O22 Gd8 O3P5 77.9(2)
O22 Gd8 O23 53.1(2)
O22 Gd8 C55 27.0(2)
O22 Gd8 C60 112.5(3)
O23 Gd8 Gd7 124.03(17)
O23 Gd8 P5 94.5(2)
O23 Gd8 O3P5 102.4(2)
O23 Gd8 C55 26.1(2)
O23 Gd8 C60 80.7(3)
O24 Gd8 Gd7 131.2(2)
O24 Gd8 P5 165.7(2)
O24 Gd8 O1A 54.1(3)
O24 Gd8 O3P5 163.7(2)
O24 Gd8 O21 91.2(2)
O24 Gd8 O22 93.8(3)
O24 Gd8 O23 83.0(3)
O24 Gd8 C55 86.7(3)
O24 Gd8 C60 27.0(3)
C55 Gd8 Gd7 102.6(2)
C55 Gd8 P5 97.2(2)
C60 Gd8 Gd7 150.8(3)
C60 Gd8 P5 138.7(3)
C60 Gd8 C55 95.7(3)
O1P1 P1 Gd1 53.3(2)
O1P1 P1 C1P1 106.8(4)
O2P1 P1 Gd1 125.2(3)
O2P1 P1 O1P1 113.6(3)
O2P1 P1 O3P1 112.3(4)
O2P1 P1 C1P1 108.5(4)
O3P1 P1 Gd1 52.0(2)
O3P1 P1 O1P1 104.9(3)
O3P1 P1 C1P1 110.5(4)
C1P1 P1 Gd1 126.3(3)
O1P2 P2 Gd5 126.7(3)
O1P2 P2 O2P2 113.3(5)
O1P2 P2 O3P2 112.4(5)
O1P2 P2 C1P2 109.8(5)
O2P2 P2 Gd5 50.2(3)
O2P2 P2 C1P2 110.0(5)
O3P2 P2 Gd5 54.5(3)
O3P2 P2 O2P2 104.6(5)
O3P2 P2 C1P2 106.4(5)
C1P2 P2 Gd5 123.5(3)
O1P3 P3 Gd2 51.7(3)
O1P3 P3 O3P3 103.1(4)
O1P3 P3 C1P3 106.1(4)
O2P3 P3 Gd2 131.2(3)
O2P3 P3 O1P3 113.3(3)
O2P3 P3 O3P3 113.9(4)
O2P3 P3 C1P3 110.2(4)
O3P3 P3 Gd2 51.4(2)
O3P3 P3 C1P3 109.7(4)
C1P3 P3 Gd2 118.5(3)
O1P4 P4 Gd3 53.0(3)
O1P4 P4 O2P4 103.5(4)
O1P4 P4 C1P4 108.7(4)
O2P4 P4 Gd3 50.5(2)
O2P4 P4 C1P4 108.9(4)
O3P4 P4 Gd3 131.0(3)
O3P4 P4 O1P4 112.8(3)
O3P4 P4 O2P4 112.9(3)
O3P4 P4 C1P4 109.9(4)
C1P4 P4 Gd3 119.2(3)
O1P5 P5 Gd8 125.6(3)
O1P5 P5 O2P5 112.9(4)
O1P5 P5 O3P5 112.1(4)
O1P5 P5 C1P5 109.3(5)
O2P5 P5 Gd8 49.6(3)
O2P5 P5 O3P5 104.3(4)
O2P5 P5 C1P5 110.3(5)
O3P5 P5 Gd8 54.7(2)
O3P5 P5 C1P5 107.9(4)
C1P5 P5 Gd8 125.1(4)
O1P6 P6 Gd4 49.8(3)
O1P6 P6 O3P6 105.4(5)
O1P6 P6 C1P6 108.7(5)
O2P6 P6 Gd4 125.1(3)
O2P6 P6 O1P6 111.2(5)
O2P6 P6 O3P6 113.3(5)
O2P6 P6 C1P6 109.0(5)
O3P6 P6 Gd4 55.7(3)
O3P6 P6 C1P6 109.1(5)
C1P6 P6 Gd4 125.6(4)
C1 O1 Gd1 133.3(9)
C60 O1A Gd8 92.1(7)
Gd1 O1OH Gd2 107.9(2)
Gd1 O1OH Gd6 109.7(2)
Gd2 O1OH Gd6 107.2(2)
Gd6 O1P1 Gd1 107.8(2)
P1 O1P1 Gd1 96.6(3)
P1 O1P1 Gd6 141.1(3)
P2 O1P2 Gd1 137.7(5)
Gd3 O1P3 Gd2 99.3(2)
P3 O1P3 Gd2 99.0(3)
P3 O1P3 Gd3 128.3(3)
Gd2 O1P4 Gd3 98.2(2)
P4 O1P4 Gd2 131.7(3)
P4 O1P4 Gd3 97.8(3)
P5 O1P5 Gd4 140.1(4)
P6 O1P6 Gd4 100.8(4)
C5 O2 Gd1 98.7(7)
Gd3 O2OH Gd4 108.6(2)
Gd3 O2OH Gd7 108.1(3)
Gd4 O2OH Gd7 109.5(2)
P1 O2P1 Gd5 137.6(3)
P2 O2P2 Gd5 100.0(4)
P3 O2P3 Gd7 149.7(4)
Gd7 O2P4 Gd3 108.1(2)
P4 O2P4 Gd3 100.2(3)
P4 O2P4 Gd7 131.4(3)
P5 O2P5 Gd8 100.9(3)
P6 O2P6 Gd8 139.4(5)
Gd2 O3 Gd1 101.3(2)
C5 O3 Gd1 88.7(8)
C5 O3 Gd2 155.8(7)
P1 O3P1 Gd1 98.2(3)
Gd6 O3P2 Gd5 109.8(3)
P2 O3P2 Gd5 95.5(4)
P2 O3P2 Gd6 141.6(5)
Gd6 O3P3 Gd2 107.9(2)
P3 O3P3 Gd2 99.2(3)
P3 O3P3 Gd6 131.4(3)
P4 O3P4 Gd6 147.2(4)
Gd7 O3P5 Gd8 109.3(2)
P5 O3P5 Gd7 140.3(4)
P5 O3P5 Gd8 94.8(3)
Gd7 O3P6 Gd4 107.9(3)
P6 O3P6 Gd4 93.6(4)
P6 O3P6 Gd7 140.0(5)
C10 O4 Gd1 139.7(7)
C10 O5 Gd2 139.3(7)
C15 O6 Gd2 97.2(6)
Gd3 O7 Gd2 94.8(2)
C15 O7 Gd2 89.9(6)
C15 O7 Gd3 144.5(8)
C20 O8 Gd3 134.4(8)
C20 O9 Gd4 139.1(9)
C25 O10 Gd3 96.3(6)
Gd4 O11 Gd3 102.6(2)
C25 O11 Gd3 89.5(6)
C25 O11 Gd4 157.4(7)
C30 O12 Gd4 93.9(8)
C30 O13 Gd4 93.5(9)
C35 O14 Gd5 91.4(5)
C35 O15 Gd5 94.1(6)
C40 O16 Gd5 93.8(6)
C40 O17 Gd5 91.1(6)
Gd5 O18 Gd6 105.44(18)
C45 O18 Gd5 158.8(5)
C45 O18 Gd6 92.0(5)
C45 O19 Gd6 97.0(5)
C50 O20 Gd7 98.5(5)
Gd8 O21 Gd7 103.2(2)
C50 O21 Gd7 92.6(5)
C50 O21 Gd8 161.1(6)
C55 O22 Gd8 93.8(6)
C55 O23 Gd8 93.7(7)
C60 O24 Gd8 93.1(7)
O1 C1 C2 108.2(14)
C2P1 C1P1 P1 108.7(6)
C2P1 C1P1 C4P1 110.4(8)
C3P1 C1P1 P1 108.4(6)
C3P1 C1P1 C2P1 112.6(9)
C3P1 C1P1 C4P1 108.9(8)
C4P1 C1P1 P1 107.7(7)
C2P2 C1P2 P2 107.8(7)
C2P2 C1P2 C4P2 110.7(8)
C3P2 C1P2 P2 107.8(7)
C3P2 C1P2 C2P2 111.7(10)
C3P2 C1P2 C4P2 111.1(10)
C4P2 C1P2 P2 107.6(8)
C2P3 C1P3 P3 109.2(7)
C2P3 C1P3 C3P3 112.0(9)
C2P3 C1P3 C4P3 108.3(8)
C3P3 C1P3 P3 109.0(7)
C3P3 C1P3 C4P3 110.5(9)
C4P3 C1P3 P3 107.7(7)
C2P4 C1P4 P4 108.7(7)
C3P4 C1P4 P4 109.0(7)
C3P4 C1P4 C2P4 112.1(9)
C3P4 C1P4 C4P4 109.1(9)
C4P4 C1P4 P4 109.7(7)
C4P4 C1P4 C2P4 108.2(8)
C2P5 C1P5 P5 108.2(7)
C3P5 C1P5 P5 110.5(8)
C3P5 C1P5 C2P5 111.3(10)
C3P5 C1P5 C4P5 108.3(10)
C4P5 C1P5 P5 109.8(8)
C4P5 C1P5 C2P5 108.8(10)
C2P6 C1P6 P6 109.1(7)
C2P6 C1P6 C3P6 109.3(10)
C2P6 C1P6 C4P6 111.4(10)
C3P6 C1P6 P6 109.1(8)
C3P6 C1P6 C4P6 109.6(9)
C4P6 C1P6 P6 108.2(8)
C3 C2 C1 112.8(14)
C4 C2 C1 111.7(16)
C4 C2 C3 113.6(15)
O2 C5 Gd1 55.4(6)
O2 C5 C6 116.9(10)
O3 C5 Gd1 65.5(6)
O3 C5 O2 120.7(11)
O3 C5 C6 122.4(13)
C6 C5 Gd1 169.2(9)
C5 C6 C7 105.6(11)
C5 C6 C8 110.3(10)
C5 C6 C9 111.2(11)
C8 C6 C7 112.3(12)
C8 C6 C9 109.6(12)
C9 C6 C7 107.8(10)
O4 C10 C11 118.7(11)
O5 C10 O4 122.6(10)
O5 C10 C11 118.7(11)
C10 C11 C12 107.8(11)
C10 C11 C13 107.2(13)
C10 C11 C14 111.2(12)
C12 C11 C14 105.0(16)
C13 C11 C12 114.9(15)
C13 C11 C14 110.7(14)
O6 C15 Gd2 56.0(5)
O6 C15 C16 119.9(10)
O7 C15 Gd2 64.1(6)
O7 C15 O6 119.3(10)
O7 C15 C16 120.6(11)
C16 C15 Gd2 166.2(10)
C17 C16 C15 109.6(12)
C18 C16 C15 104.7(14)
C18 C16 C17 107.4(14)
C19 C16 C15 112.5(11)
C19 C16 C17 114.1(15)
C19 C16 C18 108.0(14)
O8 C20 O9 127.4(12)
O8 C20 C21 118.9(13)
O9 C20 C21 113.6(15)
C20 C21 C23 103.8(12)
C20 C21 C24 107.8(12)
C22 C21 C20 114.3(15)
C22 C21 C23 98.9(12)
C22 C21 C24 125.5(14)
C24 C21 C23 103.2(12)
O10 C25 Gd3 56.6(5)
O10 C25 C26 116.7(10)
O11 C25 Gd3 64.0(5)
O11 C25 O10 119.3(9)
O11 C25 C26 123.8(12)
C26 C25 Gd3 163.5(8)
C25 C26 C27 107.0(10)
C28 C26 C25 110.7(10)
C28 C26 C27 109.8(12)
C29 C26 C25 110.1(11)
C29 C26 C27 107.8(12)
C29 C26 C28 111.4(11)
O12 C30 Gd4 59.4(7)
O12 C30 C31 114.5(14)
O13 C30 Gd4 60.5(7)
O13 C30 O12 119.8(13)
O13 C30 C31 125.6(16)
C31 C30 Gd4 173.8(13)
C30 C31 C34 101.1(12)
C32 C31 C30 120.0(15)
C32 C31 C34 93.7(12)
C33 C31 C30 113.2(14)
C33 C31 C32 120.7(13)
C33 C31 C34 100.3(13)
O14 C35 Gd5 61.4(5)
O14 C35 O15 119.8(9)
O14 C35 C36 122.4(9)
O15 C35 Gd5 58.6(5)
O15 C35 C36 117.8(9)
C36 C35 Gd5 172.7(8)
C35 C36 C37 107.7(10)
C35 C36 C39 112.0(10)
C37 C36 C39 105.6(12)
C38 C36 C35 109.6(10)
C38 C36 C37 114.0(12)
C38 C36 C39 107.9(11)
O16 C40 Gd5 59.5(5)
O16 C40 O17 120.8(9)
O16 C40 C41 119.7(9)
O17 C40 Gd5 61.8(5)
O17 C40 C41 119.5(9)
C41 C40 Gd5 172.8(7)
C40 C41 C43 103.4(10)
C40 C41 C44 107.7(10)
C42 C41 C40 112.3(9)
C42 C41 C43 110.5(12)
C42 C41 C44 109.6(11)
C44 C41 C43 113.3(12)
O18 C45 Gd6 61.9(4)
O18 C45 C46 121.2(8)
O19 C45 Gd6 57.6(4)
O19 C45 O18 119.1(7)
O19 C45 C46 119.7(8)
C46 C45 Gd6 172.3(6)
C45 C46 C49 110.0(7)
C47 C46 C45 110.2(7)
C47 C46 C48 112.5(8)
C47 C46 C49 109.3(8)
C48 C46 C45 106.4(7)
C48 C46 C49 108.3(8)
O20 C50 Gd7 56.0(4)
O20 C50 C51 121.1(8)
O21 C50 Gd7 62.0(5)
O21 C50 O20 117.8(8)
O21 C50 C51 121.1(8)
C51 C50 Gd7 172.7(6)
C52 C51 C50 109.4(8)
C53 C51 C50 106.2(8)
C53 C51 C52 111.4(10)
C53 C51 C54 110.4(10)
C54 C51 C50 112.4(8)
C54 C51 C52 107.1(9)
O22 C55 Gd8 59.2(5)
O22 C55 C56 120.9(9)
O23 C55 Gd8 60.1(6)
O23 C55 O22 119.1(10)
O23 C55 C56 120.0(10)
C56 C55 Gd8 175.2(8)
C55 C56 C57 107.0(10)
C58 C56 C55 106.1(12)
C58 C56 C57 109.9(13)
C59 C56 C55 113.9(10)
C59 C56 C57 108.8(13)
C59 C56 C58 111.1(13)
O1A C60 Gd8 60.8(6)
O1A C60 C61 121.1(11)
O24 C60 Gd8 59.9(6)
O24 C60 O1A 120.5(11)
O24 C60 C61 118.3(12)
C61 C60 Gd8 176.9(12)
C60 C61 C63 103.5(12)
C62 C61 C60 110.7(12)
C62 C61 C63 109.7(13)
C64 C61 C60 110.8(13)
C64 C61 C62 118.7(15)
C64 C61 C63 101.9(11)
N5 C66 C65 103.0(17)
N5 C66 C67 125(2)
C65 C66 C67 111.4(16)
C68 C69 N2 98.1(19)
C68 C69 C70 104.9(17)
C70 C69 N2 97.7(18)

loop_
_geom_bond_atom_site_label_1
_geom_bond_atom_site_label_2
_geom_bond_distance
Gd1 Gd2 3.8735(8)
Gd1 Gd6 3.9200(6)
Gd1 P1 3.054(2)
Gd1 O1 2.402(7)
Gd1 O1OH 2.372(6)
Gd1 O1P1 2.464(5)
Gd1 O1P2 2.281(8)
Gd1 O2 2.405(8)
Gd1 O3 2.628(7)
Gd1 O3P1 2.430(6)
Gd1 O4 2.344(7)
Gd1 C5 2.887(13)
Gd2 Gd3 3.6749(7)
Gd2 P3 3.111(3)
Gd2 O1OH 2.419(6)
Gd2 O1P3 2.473(6)
Gd2 O1P4 2.337(6)
Gd2 O3 2.378(6)
Gd2 O3P3 2.464(6)
Gd2 O5 2.326(8)
Gd2 O6 2.387(7)
Gd2 O7 2.568(7)
Gd2 C15 2.855(11)
Gd3 Gd4 3.8792(8)
Gd3 P4 3.129(3)
Gd3 O1P3 2.349(6)
Gd3 O1P4 2.521(7)
Gd3 O2OH 2.374(6)
Gd3 O2P4 2.454(6)
Gd3 O7 2.424(7)
Gd3 O8 2.315(9)
Gd3 O10 2.353(7)
Gd3 O11 2.519(6)
Gd3 C25 2.802(10)
Gd4 Gd7 3.9493(7)
Gd4 P6 3.042(3)
Gd4 O1P5 2.298(7)
Gd4 O1P6 2.367(8)
Gd4 O2OH 2.403(6)
Gd4 O3P6 2.518(8)
Gd4 O9 2.322(8)
Gd4 O11 2.453(7)
Gd4 O12 2.433(8)
Gd4 O13 2.459(8)
Gd4 C30 2.821(14)
Gd5 Gd6 3.9550(6)
Gd5 P2 3.059(2)
Gd5 O2P1 2.293(6)
Gd5 O2P2 2.387(8)
Gd5 O3P2 2.502(8)
Gd5 O14 2.423(6)
Gd5 O15 2.361(6)
Gd5 O16 2.403(7)
Gd5 O17 2.451(6)
Gd5 O18 2.403(6)
Gd5 C35 2.758(9)
Gd5 C40 2.782(9)
Gd6 O1H2 2.433(6)
Gd6 O1OH 2.423(5)
Gd6 O1P1 2.389(5)
Gd6 O3P2 2.332(8)
Gd6 O3P3 2.355(6)
Gd6 O3P4 2.307(6)
Gd6 O18 2.566(5)
Gd6 O19 2.471(6)
Gd6 C45 2.906(8)
Gd7 Gd8 3.9271(7)
Gd7 O2H2 2.436(5)
Gd7 O2OH 2.434(6)
Gd7 O2P3 2.332(6)
Gd7 O2P4 2.354(6)
Gd7 O3P5 2.314(6)
Gd7 O3P6 2.366(8)
Gd7 O20 2.465(6)
Gd7 O21 2.600(6)
Gd7 C50 2.941(9)
Gd8 P5 3.050(3)
Gd8 O1A 2.407(7)
Gd8 O2P5 2.367(7)
Gd8 O2P6 2.279(8)
Gd8 O3P5 2.499(6)
Gd8 O21 2.410(6)
Gd8 O22 2.453(6)
Gd8 O23 2.475(8)
Gd8 O24 2.387(7)
Gd8 C55 2.849(11)
Gd8 C60 2.756(12)
P1 O1P1 1.546(6)
P1 O2P1 1.510(6)
P1 O3P1 1.538(6)
P1 C1P1 1.841(10)
P2 O1P2 1.500(8)
P2 O2P2 1.544(8)
P2 O3P2 1.535(8)
P2 C1P2 1.839(10)
P3 O1P3 1.539(6)
P3 O2P3 1.512(6)
P3 O3P3 1.546(7)
P3 C1P3 1.841(9)
P4 O1P4 1.542(6)
P4 O2P4 1.555(7)
P4 O3P4 1.520(6)
P4 C1P4 1.818(10)
P5 O1P5 1.524(7)
P5 O2P5 1.526(7)
P5 O3P5 1.551(6)
P5 C1P5 1.814(11)
P6 O1P6 1.518(8)
P6 O2P6 1.515(8)
P6 O3P6 1.558(9)
P6 C1P6 1.835(10)
O1 C1 1.386(19)
O1A C60 1.258(14)
O2 C5 1.276(14)
O3 C5 1.256(12)
O4 C10 1.262(12)
O5 C10 1.239(12)
O6 C15 1.296(13)
O7 C15 1.251(12)
O8 C20 1.239(16)
O9 C20 1.250(15)
O10 C25 1.286(13)
O11 C25 1.249(12)
O12 C30 1.273(17)
O13 C30 1.242(16)
O14 C35 1.260(11)
O15 C35 1.269(11)
O16 C40 1.251(11)
O17 C40 1.267(11)
O18 C45 1.276(10)
O19 C45 1.258(10)
O20 C50 1.280(10)
O21 C50 1.260(10)
O22 C55 1.297(12)
O23 C55 1.258(12)
O24 C60 1.254(13)
N2 C69 1.60(2)
N5 C66 1.472(11)
C1 C2 1.534(10)
C1P1 C2P1 1.523(12)
C1P1 C3P1 1.473(13)
C1P1 C4P1 1.552(13)
C1P2 C2P2 1.529(14)
C1P2 C3P2 1.518(14)
C1P2 C4P2 1.534(14)
C1P3 C2P3 1.536(14)
C1P3 C3P3 1.539(13)
C1P3 C4P3 1.557(13)
C1P4 C2P4 1.557(14)
C1P4 C3P4 1.540(13)
C1P4 C4P4 1.556(13)
C1P5 C2P5 1.539(14)
C1P5 C3P5 1.481(14)
C1P5 C4P5 1.483(15)
C1P6 C2P6 1.512(14)
C1P6 C3P6 1.519(14)
C1P6 C4P6 1.529(14)
C2 C3 1.526(9)
C2 C4 1.502(11)
C5 C6 1.525(16)
C6 C7 1.572(17)
C6 C8 1.536(19)
C6 C9 1.541(15)
C10 C11 1.485(15)
C11 C12 1.500(18)
C11 C13 1.50(2)
C11 C14 1.56(2)
C15 C16 1.537(15)
C16 C17 1.51(2)
C16 C18 1.47(2)
C16 C19 1.465(17)
C20 C21 1.600(19)
C21 C22 1.363(17)
C21 C23 1.67(2)
C21 C24 1.62(2)
C25 C26 1.543(14)
C26 C27 1.548(18)
C26 C28 1.539(16)
C26 C29 1.534(19)
C30 C31 1.497(19)
C31 C32 1.428(19)
C31 C33 1.414(18)
C31 C34 1.81(2)
C35 C36 1.504(13)
C36 C37 1.519(19)
C36 C38 1.463(18)
C36 C39 1.538(17)
C40 C41 1.536(14)
C41 C42 1.508(15)
C41 C43 1.569(18)
C41 C44 1.539(17)
C45 C46 1.543(11)
C46 C47 1.504(12)
C46 C48 1.530(12)
C46 C49 1.547(12)
C50 C51 1.526(12)
C51 C52 1.525(14)
C51 C53 1.490(14)
C51 C54 1.497(13)
C55 C56 1.522(15)
C56 C57 1.591(19)
C56 C58 1.49(2)
C56 C59 1.450(16)
C60 C61 1.566(17)
C61 C62 1.426(16)
C61 C63 1.59(2)
C61 C64 1.416(19)
C65 C66 1.483(11)
C66 C67 1.519(11)
C68 C69 1.500(17)
C69 C70 1.562(17)
